data_4133696
loop_
_publ_author_name
'Arnold, Amela'
'Sherbow, Tobias J.'
'Sayler, Richard I.'
'Britt, R. David'
'Thompson, Emily J.'
'Mu\~noz, M Teresa'
'Fettinger, James C.'
'Berben, Louise A.'

_publ_section_title
;
 Organic Electron Delocalization Modulated by Ligand Charge States in
 [L<sub>2</sub>M]<sup> <i>n-</i> </sup> Complexes of Group 13 Ions.
;
_journal_issue 40
_journal_name_full 'Journal of the American Chemical Society'
_journal_page_first 15792
_journal_page_last 15803
_journal_paper_doi 10.1021/jacs.9b05602
_journal_volume 141
_journal_year 2019
_chemical_formula_moiety 'C66 H54 In N6 O4, 0.215(C6 H6), 0.785(C5 H12)'
_chemical_formula_sum 'C71.21 H64.71 In N6 O4'
_chemical_formula_weight 1183.40
_space_group_crystal_system triclinic
_space_group_IT_number 2
_space_group_name_Hall '-P 1'
_space_group_name_H-M_alt 'P -1'
_atom_sites_solution_hydrogens geom
_audit_creation_method SHELXL-2017/1
_cell_angle_alpha 77.3649(10)
_cell_angle_beta 89.2744(12)
_cell_angle_gamma 84.9715(13)
_cell_formula_units_Z 4
_cell_length_a 14.3365(3)
_cell_length_b 16.4783(3)
_cell_length_c 25.0463(4)
_cell_measurement_reflns_used 9909
_cell_measurement_temperature 100(2)
_cell_measurement_theta_max 71.84
_cell_measurement_theta_min 3.61
_cell_volume 5751.32(19)
_computing_cell_refinement 'SAINT (8.37a) (Bruker, 2016)'
_computing_data_collection 'Apex2 (2014.9-1) (Bruker, 2014)'
_computing_data_reduction 'SAINT (8.37a) (Bruker, 2016)'
_computing_molecular_graphics 'Bruker SHELXTL'
_computing_publication_material 'Bruker SHELXTL'
_computing_structure_refinement 'SHELXL-2017/1 (Sheldrick, 2017)'
_computing_structure_solution 'SHELXT (Sheldrick, 2014)'
_diffrn_ambient_temperature 100(2)
_diffrn_measured_fraction_theta_full 0.939
_diffrn_measured_fraction_theta_max 0.938
_diffrn_measurement_device_type 'Bruker APEX-II CCD'
_diffrn_measurement_method '\f and \w scans'
_diffrn_radiation_type CuK\a
_diffrn_radiation_wavelength 1.54178
_diffrn_reflns_av_unetI/netI 0.0571
_diffrn_reflns_Laue_measured_fraction_full 0.939
_diffrn_reflns_Laue_measured_fraction_max 0.938
_diffrn_reflns_limit_h_max 17
_diffrn_reflns_limit_h_min -17
_diffrn_reflns_limit_k_max 19
_diffrn_reflns_limit_k_min -19
_diffrn_reflns_limit_l_max 30
_diffrn_reflns_limit_l_min 0
_diffrn_reflns_number 19007
_diffrn_reflns_point_group_measured_fraction_full 0.939
_diffrn_reflns_point_group_measured_fraction_max 0.938
_diffrn_reflns_theta_full 67.679
_diffrn_reflns_theta_max 68.595
_diffrn_reflns_theta_min 2.758
_exptl_absorpt_coefficient_mu 3.735
_exptl_absorpt_correction_T_max 0.7185
_exptl_absorpt_correction_T_min 0.4806
_exptl_absorpt_correction_type multi-scan
_exptl_absorpt_process_details 'TWINABS V2012/1 (Sheldrick, 2012)'
_exptl_crystal_colour Red
_exptl_crystal_density_diffrn 1.367
_exptl_crystal_description Plate
_exptl_crystal_F_000 2460
_exptl_crystal_size_max 0.308
_exptl_crystal_size_mid 0.200
_exptl_crystal_size_min 0.182
_refine_diff_density_max 1.975
_refine_diff_density_min -1.491
_refine_diff_density_rms 0.101
_refine_ls_extinction_method none
_refine_ls_goodness_of_fit_ref 1.024
_refine_ls_hydrogen_treatment constr
_refine_ls_matrix_type full
_refine_ls_number_parameters 1492
_refine_ls_number_reflns 19007
_refine_ls_number_restraints 43
_refine_ls_restrained_S_all 1.024
_refine_ls_R_factor_all 0.0690
_refine_ls_R_factor_gt 0.0561
_refine_ls_shift/su_max 0.001
_refine_ls_shift/su_mean 0.000
_refine_ls_structure_factor_coef Fsqd
_refine_ls_weighting_details 'w=1/[\s^2^(Fo^2^)+(0.0891P)^2^+8.5659P] where P=(Fo^2^+2Fc^2^)/3'
_refine_ls_weighting_scheme calc
_refine_ls_wR_factor_gt 0.1471
_refine_ls_wR_factor_ref 0.1562
_reflns_Friedel_coverage 0.000
_reflns_number_gt 16222
_reflns_number_total 19007
_reflns_threshold_expression 'I > 2\s(I)'
_cod_data_source_file ja9b05602_si_001.cif
_cod_data_source_block TW4C_ST837A_5
_cod_depositor_comments
;
The following automatic conversions were performed:

data item '_exptl_absorpt_correction_type' value 'Multi-scan' was
changed to 'multi-scan' in accordance with the
/home/saulius/struct/COD-crude-data/automatic-downloads/DataCite-retrospective/ACS/depositions/lib/dictionaries/cif_core.dic
dictionary named 'cif_core.dic' version 2.4.2 last updated on
2011-04-26.

Automatic conversion script
Id: cif_fix_values 6909 2019-04-08 15:41:33Z antanas 
;
_cod_database_code 4133696
_shelx_shelxl_version_number 2017/1
_shelx_space_group_comment
; 
The symmetry employed for this shelxl refinement is uniquely defined 
by the following loop, which should always be used as a source of 
symmetry information in preference to the above space-group names. 
They are only intended as comments. 
;
_shelx_estimated_absorpt_t_min 0.393
_shelx_estimated_absorpt_t_max 0.550

loop_
_space_group_symop_operation_xyz
'x, y, z'
'-x, -y, -z'

loop_
_atom_site_label
_atom_site_type_symbol
_atom_site_fract_x
_atom_site_fract_y
_atom_site_fract_z
_atom_site_U_iso_or_equiv
_atom_site_adp_type
_atom_site_occupancy
_atom_site_site_symmetry_order
_atom_site_calc_flag
_atom_site_refinement_flags_posn
_atom_site_refinement_flags_adp
_atom_site_refinement_flags_occupancy
_atom_site_disorder_assembly
_atom_site_disorder_group
In1 In 0.24749(3) 0.40259(3) 0.78160(2) 0.02370(10) Uani 1 1 d . . . . .
N1 N 0.3086(4) 0.3424(4) 0.7094(2) 0.0282(12) Uani 1 1 d . . . . .
N2 N 0.3841(4) 0.4470(3) 0.7574(2) 0.0229(11) Uani 1 1 d . . . . .
N3 N 0.2891(4) 0.4738(4) 0.8441(2) 0.0272(12) Uani 1 1 d . . . . .
N4 N 0.1889(4) 0.5147(4) 0.7097(3) 0.0334(14) Uani 1 1 d . . . . .
N5 N 0.1107(3) 0.3813(3) 0.7590(2) 0.0231(11) Uani 1 1 d . . . . .
N6 N 0.2132(4) 0.2931(3) 0.8423(2) 0.0240(11) Uani 1 1 d . . . . .
C1 C 0.2629(5) 0.2686(4) 0.8914(2) 0.0242(13) Uani 1 1 d . . . . .
C2 C 0.2238(5) 0.2487(4) 0.9440(3) 0.0295(14) Uani 1 1 d . . . . .
H2 H 0.157686 0.250727 0.947869 0.035 Uiso 1 1 calc R U . . .
C3 C 0.2807(5) 0.2263(5) 0.9901(3) 0.0372(17) Uani 1 1 d . . . . .
H3 H 0.252554 0.211463 1.025068 0.045 Uiso 1 1 calc R U . . .
C4 C 0.3761(5) 0.2249(4) 0.9868(3) 0.0345(16) Uani 1 1 d . . . . .
H4A H 0.413824 0.210278 1.018981 0.041 Uiso 1 1 calc R U . . .
C5 C 0.4168(5) 0.2455(4) 0.9353(3) 0.0327(15) Uani 1 1 d . . . . .
H5 H 0.483005 0.244064 0.932170 0.039 Uiso 1 1 calc R U . . .
C6 C 0.3622(5) 0.2675(4) 0.8894(3) 0.0294(15) Uani 1 1 d . . . . .
O6 O 0.3969(3) 0.2866(3) 0.83687(18) 0.0306(10) Uani 1 1 d . . . . .
C7 C 0.4952(5) 0.2832(5) 0.8309(3) 0.0387(17) Uani 1 1 d . . . . .
H7A H 0.510715 0.297961 0.791925 0.058 Uiso 1 1 calc R U . . .
H7B H 0.520435 0.322689 0.849812 0.058 Uiso 1 1 calc R U . . .
H7C H 0.522612 0.226562 0.846717 0.058 Uiso 1 1 calc R U . . .
C8 C 0.1215(4) 0.2709(4) 0.8381(3) 0.0258(13) Uani 1 1 d . . . . .
C9 C 0.0916(5) 0.1919(4) 0.8709(2) 0.0259(13) Uani 1 1 d . . . . .
C10 C 0.0055(5) 0.1852(5) 0.8978(3) 0.0365(16) Uani 1 1 d . . . . .
H10 H -0.036818 0.233565 0.895441 0.044 Uiso 1 1 calc R U . . .
C11 C -0.0190(6) 0.1090(5) 0.9280(3) 0.0468(19) Uani 1 1 d . . . . .
H11 H -0.077474 0.106274 0.946270 0.056 Uiso 1 1 calc R U . . .
C12 C 0.0392(6) 0.0382(5) 0.9318(3) 0.048(2) Uani 1 1 d . . . . .
H12 H 0.020928 -0.013704 0.951952 0.058 Uiso 1 1 calc R U . . .
C13 C 0.1257(6) 0.0424(5) 0.9061(3) 0.0441(19) Uani 1 1 d . . . . .
H13 H 0.167000 -0.006634 0.908508 0.053 Uiso 1 1 calc R U . . .
C14 C 0.1514(6) 0.1194(5) 0.8765(3) 0.0394(17) Uani 1 1 d . . . . .
H14 H 0.211295 0.122267 0.859864 0.047 Uiso 1 1 calc R U . . .
C15 C 0.0688(5) 0.3164(4) 0.7932(3) 0.0272(14) Uani 1 1 d . . . . .
C16 C -0.0214(5) 0.2975(4) 0.7770(3) 0.0290(14) Uani 1 1 d . . . . .
H16 H -0.050046 0.250973 0.797689 0.035 Uiso 1 1 calc R U . . .
C17 C -0.0656(5) 0.3464(5) 0.7318(3) 0.0354(17) Uani 1 1 d . . . . .
H17 H -0.125364 0.333883 0.721536 0.043 Uiso 1 1 calc R U . . .
C18 C -0.0238(5) 0.4155(4) 0.6999(3) 0.0294(14) Uani 1 1 d . . . . .
H18 H -0.055548 0.450707 0.669215 0.035 Uiso 1 1 calc R U . . .
C19 C 0.0633(4) 0.4301(4) 0.7146(2) 0.0234(13) Uani 1 1 d . . . . .
C20 C 0.1120(4) 0.5033(4) 0.6870(3) 0.0256(14) Uani 1 1 d . . . . .
C21 C 0.0668(5) 0.5625(5) 0.6381(3) 0.0346(17) Uani 1 1 d . . . . .
C22 C 0.0479(5) 0.5344(5) 0.5911(3) 0.0391(18) Uani 1 1 d . . . . .
H22 H 0.061624 0.477310 0.590044 0.047 Uiso 1 1 calc R U . . .
C23 C 0.0087(6) 0.5907(6) 0.5459(4) 0.050(2) Uani 1 1 d . . . . .
H23 H -0.004619 0.572205 0.513637 0.060 Uiso 1 1 calc R U . . .
C24 C -0.0110(6) 0.6737(6) 0.5476(4) 0.051(2) Uani 1 1 d . . . . .
H24 H -0.037269 0.711985 0.516307 0.061 Uiso 1 1 calc R U . . .
C25 C 0.0067(5) 0.7014(5) 0.5936(3) 0.046(2) Uani 1 1 d . . . . .
H25 H -0.008381 0.758412 0.594475 0.055 Uiso 1 1 calc R U . . .
C26 C 0.0468(5) 0.6466(5) 0.6389(3) 0.0376(17) Uani 1 1 d . . . . .
H26 H 0.060620 0.666152 0.670660 0.045 Uiso 1 1 calc R U . . .
C27 C 0.2365(6) 0.5913(6) 0.6955(4) 0.030(2) Uani 0.75 1 d . . P A 1
C28 C 0.243(3) 0.636(4) 0.7347(7) 0.043(3) Uani 0.75 1 d . U P A 1
H28 H 0.216603 0.618145 0.769861 0.052 Uiso 0.75 1 calc R U P A 1
C29 C 0.2910(8) 0.7120(7) 0.7219(5) 0.048(3) Uani 0.75 1 d . U P A 1
H29 H 0.295037 0.745975 0.747853 0.057 Uiso 0.75 1 calc R U P A 1
C30 C 0.3302(8) 0.7328(7) 0.6713(4) 0.044(3) Uani 0.75 1 d . . P A 1
H30 H 0.363498 0.781384 0.662938 0.053 Uiso 0.75 1 calc R U P A 1
C31 C 0.3240(7) 0.6873(7) 0.6322(5) 0.040(2) Uani 0.75 1 d . . P A 1
H31 H 0.351272 0.704572 0.597251 0.048 Uiso 0.75 1 calc R U P A 1
C32 C 0.2771(6) 0.6154(6) 0.6446(4) 0.031(2) Uani 0.75 1 d . . P A 1
O32 O 0.2703(6) 0.5635(6) 0.6096(4) 0.033(4) Uani 0.75 1 d . . P A 1
C33 C 0.2739(8) 0.6006(8) 0.5529(4) 0.046(3) Uani 0.75 1 d . . P A 1
H33A H 0.268426 0.557927 0.531628 0.069 Uiso 0.75 1 calc R U P A 1
H33B H 0.222126 0.644230 0.543336 0.069 Uiso 0.75 1 calc R U P A 1
H33C H 0.333583 0.625311 0.544692 0.069 Uiso 0.75 1 calc R U P A 1
C27B C 0.2437(11) 0.5654(9) 0.6668(6) 0.011(4) Uiso 0.25 1 d G . P A 2
C28B C 0.2698(14) 0.5574(10) 0.6144(7) 0.021(15) Uiso 0.25 1 d G . P A 2
H28B H 0.252304 0.511310 0.600852 0.025 Uiso 0.25 1 calc R U P A 2
C29B C 0.3214(12) 0.6168(11) 0.5819(5) 0.023(5) Uiso 0.25 1 d G . P A 2
H29B H 0.339199 0.611301 0.546096 0.028 Uiso 0.25 1 calc R U P A 2
C30B C 0.3469(11) 0.6842(9) 0.6017(6) 0.025(5) Uiso 0.25 1 d G . P A 2
H30B H 0.382190 0.724777 0.579495 0.030 Uiso 0.25 1 calc R U P A 2
C31B C 0.3208(13) 0.6922(9) 0.6541(7) 0.030(9) Uiso 0.25 1 d G . P A 2
H31B H 0.338287 0.738264 0.667650 0.037 Uiso 0.25 1 calc R U P A 2
C32B C 0.2692(11) 0.6328(10) 0.6866(5) 0.014(4) Uiso 0.25 1 d DG . P A 2
O32B O 0.243(5) 0.640(8) 0.7383(11) 0.043(3) Uani 0.25 1 d D U P A 2
C33B C 0.248(2) 0.7025(18) 0.7616(11) 0.050(4) Uani 0.25 1 d D U P A 2
H33D H 0.223538 0.688025 0.798966 0.076 Uiso 0.25 1 calc R U P A 2
H33E H 0.313129 0.715277 0.762914 0.076 Uiso 0.25 1 calc R U P A 2
H33F H 0.210248 0.751419 0.740722 0.076 Uiso 0.25 1 calc R U P A 2
C34 C 0.2573(5) 0.2815(5) 0.6912(3) 0.0360(17) Uani 1 1 d . . . . .
C35 C 0.2414(5) 0.2104(4) 0.7310(3) 0.0304(15) Uani 1 1 d . . . . .
H35 H 0.265006 0.204140 0.767033 0.037 Uiso 1 1 calc R U . . .
C36 C 0.1918(6) 0.1493(5) 0.7182(3) 0.0442(19) Uani 1 1 d . . . . .
H36 H 0.180447 0.100979 0.745276 0.053 Uiso 1 1 calc R U . . .
C37 C 0.1575(6) 0.1598(6) 0.6636(4) 0.046(2) Uani 1 1 d . . . . .
H37 H 0.124749 0.117586 0.653737 0.055 Uiso 1 1 calc R U . . .
C38 C 0.1718(5) 0.2295(5) 0.6263(4) 0.0419(19) Uani 1 1 d . . . . .
H38 H 0.147387 0.236434 0.590358 0.050 Uiso 1 1 calc R U . . .
C39 C 0.2223(5) 0.2930(5) 0.6390(3) 0.0367(17) Uani 1 1 d . . . . .
O39 O 0.2355(3) 0.3671(3) 0.6038(2) 0.0350(11) Uani 1 1 d . . . . .
C40 C 0.2292(6) 0.3686(6) 0.5463(3) 0.048(2) Uani 1 1 d . . . . .
H40A H 0.239835 0.424504 0.525116 0.072 Uiso 1 1 calc R U . . .
H40B H 0.276649 0.327699 0.536737 0.072 Uiso 1 1 calc R U . . .
H40C H 0.166785 0.354763 0.537730 0.072 Uiso 1 1 calc R U . . .
C41 C 0.3840(5) 0.3707(4) 0.6862(3) 0.0270(14) Uani 1 1 d . . . . .
C42 C 0.4288(5) 0.3436(4) 0.6387(3) 0.0280(14) Uani 1 1 d . . . . .
C43 C 0.4509(5) 0.2606(5) 0.6405(3) 0.0334(16) Uani 1 1 d . . . . .
H43 H 0.439928 0.220875 0.673148 0.040 Uiso 1 1 calc R U . . .
C44 C 0.4896(6) 0.2329(5) 0.5952(3) 0.0434(19) Uani 1 1 d . . . . .
H44 H 0.501787 0.174990 0.596237 0.052 Uiso 1 1 calc R U . . .
C45 C 0.5097(6) 0.2924(6) 0.5484(3) 0.045(2) Uani 1 1 d . . . . .
H45 H 0.538352 0.274561 0.518033 0.054 Uiso 1 1 calc R U . . .
C46 C 0.4888(5) 0.3757(5) 0.5456(3) 0.0383(18) Uani 1 1 d . . . . .
H46 H 0.501144 0.415172 0.513123 0.046 Uiso 1 1 calc R U . . .
C47 C 0.4489(5) 0.4032(5) 0.5910(3) 0.0345(16) Uani 1 1 d . . . . .
H47 H 0.435630 0.461149 0.589647 0.041 Uiso 1 1 calc R U . . .
C48 C 0.4302(4) 0.4285(4) 0.7131(3) 0.0248(13) Uani 1 1 d . . . . .
C49 C 0.5167(4) 0.4552(4) 0.6990(3) 0.0281(14) Uani 1 1 d . . . . .
H49 H 0.548497 0.440518 0.668434 0.034 Uiso 1 1 calc R U . . .
C50 C 0.5584(5) 0.5043(4) 0.7298(3) 0.0293(15) Uani 1 1 d . . . . .
H50 H 0.617185 0.525281 0.719413 0.035 Uiso 1 1 calc R U . . .
C51 C 0.5130(5) 0.5215(4) 0.7748(3) 0.0319(15) Uani 1 1 d . . . . .
H51 H 0.540707 0.554518 0.795928 0.038 Uiso 1 1 calc R U . . .
C52 C 0.4264(4) 0.4912(4) 0.7905(3) 0.0245(13) Uani 1 1 d . . . . .
C53 C 0.3746(5) 0.5017(4) 0.8376(2) 0.0254(13) Uani 1 1 d . . . . .
C54 C 0.4146(5) 0.5475(5) 0.8760(3) 0.0371(16) Uani 1 1 d . . . . .
C55 C 0.3685(7) 0.6191(5) 0.8864(3) 0.051(2) Uani 1 1 d . . . . .
H55 H 0.310907 0.641767 0.868513 0.061 Uiso 1 1 calc R U . . .
C56 C 0.4087(10) 0.6583(7) 0.9243(4) 0.079(4) Uani 1 1 d . . . . .
H56 H 0.378824 0.708369 0.931716 0.095 Uiso 1 1 calc R U . . .
C57 C 0.4924(9) 0.6233(8) 0.9507(4) 0.074(3) Uani 1 1 d . . . . .
H57 H 0.517945 0.649609 0.976692 0.089 Uiso 1 1 calc R U . . .
C58 C 0.5390(8) 0.5523(8) 0.9403(4) 0.072(3) Uani 1 1 d . . . . .
H58 H 0.596495 0.529470 0.958218 0.087 Uiso 1 1 calc R U . . .
C59 C 0.4994(6) 0.5152(6) 0.9031(3) 0.053(2) Uani 1 1 d . . . . .
H59 H 0.530604 0.465804 0.895482 0.063 Uiso 1 1 calc R U . . .
C60 C 0.2369(5) 0.4675(4) 0.8929(3) 0.0260(14) Uani 1 1 d . . . . .
C61 C 0.2743(5) 0.4465(5) 0.9458(3) 0.0329(15) Uani 1 1 d . . . . .
H61 H 0.340389 0.437756 0.950330 0.039 Uiso 1 1 calc R U . . .
C62 C 0.2187(6) 0.4379(5) 0.9916(3) 0.0393(18) Uani 1 1 d . . . . .
H62 H 0.246149 0.426258 1.027047 0.047 Uiso 1 1 calc R U . . .
C63 C 0.1222(5) 0.4465(5) 0.9852(3) 0.0411(18) Uani 1 1 d . . . . .
H63 H 0.083059 0.438919 1.016499 0.049 Uiso 1 1 calc R U . . .
C64 C 0.0831(5) 0.4661(5) 0.9335(3) 0.0415(18) Uani 1 1 d . . . . .
H64 H 0.016866 0.471563 0.929451 0.050 Uiso 1 1 calc R U . . .
C65 C 0.1388(5) 0.4778(4) 0.8874(3) 0.0320(16) Uani 1 1 d . . . . .
O65 O 0.1073(3) 0.5001(3) 0.8349(2) 0.0402(12) Uani 1 1 d . . . . .
C66 C 0.0068(5) 0.5052(6) 0.8267(4) 0.053(2) Uani 1 1 d . . . . .
H66A H -0.007451 0.521733 0.787428 0.079 Uiso 1 1 calc R U . . .
H66B H -0.016122 0.450562 0.841675 0.079 Uiso 1 1 calc R U . . .
H66C H -0.023807 0.546675 0.845313 0.079 Uiso 1 1 calc R U . . .
In2 In 0.74670(4) 0.93653(4) 0.68736(2) 0.03028(11) Uani 1 1 d . . . . .
N7 N 0.7621(4) 1.0598(3) 0.6330(2) 0.0286(13) Uani 1 1 d . . . . .
N8 N 0.8636(4) 0.9892(4) 0.7204(2) 0.0262(12) Uani 1 1 d . . . . .
N9 N 0.8358(4) 0.8304(4) 0.7544(3) 0.0393(15) Uani 1 1 d . . . . .
N10 N 0.6584(4) 1.0042(4) 0.7555(2) 0.0299(12) Uani 1 1 d . . . . .
N11 N 0.6273(4) 0.8712(4) 0.7176(2) 0.0277(12) Uani 1 1 d . . . . .
N12 N 0.7347(4) 0.8533(4) 0.6322(2) 0.0268(12) Uani 1 1 d . . . . .
C67 C 0.7250(6) 1.0794(5) 0.5796(3) 0.0348(17) Uani 1 1 d . . . . .
C68 C 0.7762(7) 1.1161(5) 0.5325(3) 0.045(2) Uani 1 1 d . . . . .
H68 H 0.838032 1.130709 0.536240 0.054 Uiso 1 1 calc R U . . .
C69 C 0.7348(8) 1.1301(6) 0.4812(4) 0.059(3) Uani 1 1 d . . . . .
H69 H 0.768951 1.153756 0.449747 0.071 Uiso 1 1 calc R U . . .
C70 C 0.6457(8) 1.1104(6) 0.4754(4) 0.056(2) Uani 1 1 d . . . . .
H70 H 0.618095 1.121831 0.439951 0.067 Uiso 1 1 calc R U . . .
C71 C 0.5950(7) 1.0744(6) 0.5198(4) 0.059(3) Uani 1 1 d . . . . .
H71 H 0.533411 1.060080 0.514891 0.071 Uiso 1 1 calc R U . . .
C72 C 0.6342(6) 1.0588(5) 0.5722(4) 0.0424(19) Uani 1 1 d . . . . .
O72 O 0.5917(4) 1.0247(3) 0.6184(3) 0.0459(14) Uani 1 1 d . . . . .
C73 C 0.5103(7) 0.9833(7) 0.6134(5) 0.071(3) Uani 1 1 d . . . . .
H73A H 0.485753 0.961147 0.649928 0.107 Uiso 1 1 calc R U . . .
H73B H 0.462649 1.022915 0.591947 0.107 Uiso 1 1 calc R U . . .
H73C H 0.526443 0.937290 0.595035 0.107 Uiso 1 1 calc R U . . .
C74 C 0.8238(5) 1.1077(4) 0.6495(3) 0.0273(14) Uani 1 1 d . . . . .
C75 C 0.8294(5) 1.1969(4) 0.6236(3) 0.0283(14) Uani 1 1 d . . . . .
C76 C 0.7466(5) 1.2504(5) 0.6088(3) 0.0330(16) Uani 1 1 d . . . . .
H76 H 0.687076 1.228600 0.613125 0.040 Uiso 1 1 calc R U . . .
C77 C 0.7534(6) 1.3348(5) 0.5880(3) 0.0403(18) Uani 1 1 d . . . . .
H77 H 0.697548 1.370554 0.579098 0.048 Uiso 1 1 calc R U . . .
C78 C 0.8383(6) 1.3688(5) 0.5798(3) 0.0418(19) Uani 1 1 d . . . . .
H78 H 0.841530 1.426932 0.565721 0.050 Uiso 1 1 calc R U . . .
C79 C 0.9185(6) 1.3153(5) 0.5929(3) 0.0395(18) Uani 1 1 d . . . . .
H79 H 0.977934 1.336991 0.586826 0.047 Uiso 1 1 calc R U . . .
C80 C 0.9142(5) 1.2324(5) 0.6141(3) 0.0348(16) Uani 1 1 d . . . . .
H80 H 0.970866 1.197647 0.622781 0.042 Uiso 1 1 calc R U . . .
C81 C 0.8738(4) 1.0706(4) 0.6993(3) 0.0254(13) Uani 1 1 d . . . . .
C82 C 0.9285(5) 1.1152(4) 0.7277(3) 0.0325(15) Uani 1 1 d . . . . .
H82 H 0.933429 1.173238 0.714442 0.039 Uiso 1 1 calc R U . . .
C83 C 0.9746(5) 1.0727(5) 0.7750(3) 0.0354(16) Uani 1 1 d . . . . .
H83 H 1.012492 1.101148 0.794430 0.042 Uiso 1 1 calc R U . . .
C84 C 0.9652(5) 0.9861(5) 0.7945(3) 0.0356(17) Uani 1 1 d . . . . .
H84 H 0.998130 0.955977 0.826393 0.043 Uiso 1 1 calc R U . . .
C85 C 0.9097(5) 0.9474(4) 0.7678(3) 0.0308(15) Uani 1 1 d . . . . .
C86 C 0.8934(5) 0.8577(4) 0.7839(3) 0.0351(16) Uani 1 1 d . . . . .
C87 C 0.9457(6) 0.8050(5) 0.8323(4) 0.051(2) Uani 1 1 d . . . . .
C88 C 1.0149(7) 0.7439(6) 0.8233(5) 0.068(3) Uani 1 1 d . . . . .
H88 H 1.028579 0.737692 0.787101 0.081 Uiso 1 1 calc R U . . .
C89 C 1.0634(8) 0.6921(6) 0.8677(7) 0.091(5) Uani 1 1 d . . . . .
H89 H 1.108897 0.648989 0.862653 0.109 Uiso 1 1 calc R U . . .
C90 C 1.0431(10) 0.7056(8) 0.9195(6) 0.086(4) Uani 1 1 d . . . . .
H90 H 1.078678 0.672992 0.949613 0.103 Uiso 1 1 calc R U . . .
C91 C 0.9746(10) 0.7635(13) 0.9295(6) 0.133(8) Uani 1 1 d . . . . .
H91 H 0.959137 0.768549 0.965692 0.160 Uiso 1 1 calc R U . . .
C92 C 0.9278(8) 0.8155(8) 0.8835(4) 0.083(4) Uani 1 1 d . . . . .
H92 H 0.882701 0.858738 0.888754 0.100 Uiso 1 1 calc R U . . .
C93 C 0.8225(6) 0.7435(5) 0.7630(4) 0.050(2) Uani 1 1 d . . . . .
C94 C 0.8531(5) 0.6924(5) 0.7287(4) 0.0403(18) Uani 1 1 d . . . . .
H94 H 0.889633 0.718206 0.698950 0.048 Uiso 1 1 calc R U . . .
C95 C 0.8406(6) 0.6127(6) 0.7299(4) 0.055(2) Uani 1 1 d . . . . .
H95 H 0.865447 0.582444 0.703937 0.066 Uiso 1 1 calc R U . . .
C96 C 0.7843(7) 0.5793(6) 0.7757(5) 0.064(3) Uani 1 1 d . . . . .
H96 H 0.771402 0.522515 0.780939 0.077 Uiso 1 1 calc R U . . .
C97 C 0.7485(5) 0.6228(5) 0.8119(3) 0.0419(19) Uani 1 1 d . . . . .
H97 H 0.711470 0.597746 0.841747 0.050 Uiso 1 1 calc R U . . .
C98 C 0.7678(7) 0.7065(6) 0.8040(4) 0.058(3) Uani 1 1 d . . . . .
O98 O 0.7339(4) 0.7601(4) 0.8381(2) 0.0500(14) Uani 1 1 d . . . . .
C99 C 0.6733(7) 0.7226(7) 0.8788(3) 0.071(3) Uani 1 1 d . . . . .
H99A H 0.651958 0.762416 0.901216 0.106 Uiso 1 1 calc R U . . .
H99B H 0.619140 0.705921 0.861670 0.106 Uiso 1 1 calc R U . . .
H99C H 0.706548 0.673154 0.902088 0.106 Uiso 1 1 calc R U . . .
C100 C 0.6799(5) 1.0785(4) 0.7713(3) 0.0343(16) Uani 1 1 d . . . . .
C101 C 0.6627(5) 1.1552(5) 0.7341(3) 0.0382(17) Uani 1 1 d . . . . .
H101 H 0.633153 1.157511 0.699975 0.046 Uiso 1 1 calc R U . . .
C102 C 0.6884(5) 1.2272(4) 0.7468(3) 0.0373(17) Uani 1 1 d . . . . .
H102 H 0.677114 1.279186 0.721525 0.045 Uiso 1 1 calc R U . . .
C103 C 0.7314(5) 1.2233(5) 0.7976(3) 0.0414(19) Uani 1 1 d . . . . .
H103 H 0.747662 1.273087 0.807035 0.050 Uiso 1 1 calc R U . . .
C104 C 0.7498(6) 1.1489(5) 0.8331(4) 0.047(2) Uani 1 1 d . . . . .
H104 H 0.780540 1.146445 0.866894 0.056 Uiso 1 1 calc R U . . .
C105 C 0.7237(5) 1.0754(5) 0.8201(3) 0.0382(17) Uani 1 1 d . . . . .
O105 O 0.7392(4) 0.9978(3) 0.8546(2) 0.0452(13) Uani 1 1 d . . . . .
C106 C 0.7607(9) 0.9940(6) 0.9111(4) 0.077(3) Uani 1 1 d . . . . .
H10A H 0.769994 0.935492 0.930754 0.115 Uiso 1 1 calc R U . . .
H10B H 0.818017 1.021413 0.913489 0.115 Uiso 1 1 calc R U . . .
H10C H 0.708804 1.022447 0.927624 0.115 Uiso 1 1 calc R U . . .
C107 C 0.5943(5) 0.9599(4) 0.7804(3) 0.0285(14) Uani 1 1 d . . . . .
C108 C 0.5341(5) 0.9872(4) 0.8235(3) 0.0304(15) Uani 1 1 d . . . . .
C109 C 0.4703(5) 1.0557(5) 0.8103(3) 0.0375(16) Uani 1 1 d . . . . .
H109 H 0.463657 1.084605 0.773182 0.045 Uiso 1 1 calc R U . . .
C110 C 0.4150(5) 1.0841(5) 0.8498(3) 0.0423(18) Uani 1 1 d . . . . .
H110 H 0.371451 1.131820 0.839609 0.051 Uiso 1 1 calc R U . . .
C111 C 0.4242(6) 1.0423(5) 0.9037(3) 0.049(2) Uani 1 1 d . . . . .
H111 H 0.386228 1.060706 0.930880 0.059 Uiso 1 1 calc R U . . .
C112 C 0.4897(7) 0.9725(6) 0.9186(3) 0.060(3) Uani 1 1 d . . . . .
H112 H 0.497885 0.944314 0.955867 0.072 Uiso 1 1 calc R U . . .
C113 C 0.5426(6) 0.9453(5) 0.8777(3) 0.048(2) Uani 1 1 d . . . . .
H113 H 0.585331 0.896881 0.887186 0.058 Uiso 1 1 calc R U . . .
C114 C 0.5771(5) 0.8842(4) 0.7611(3) 0.0297(15) Uani 1 1 d . . . . .
C115 C 0.5146(5) 0.8303(4) 0.7873(3) 0.0348(15) Uani 1 1 d . . . . .
H115 H 0.478401 0.842055 0.817210 0.042 Uiso 1 1 calc R U . . .
C116 C 0.5063(5) 0.7563(5) 0.7680(3) 0.0348(16) Uani 1 1 d . . . . .
H116 H 0.466194 0.716142 0.786028 0.042 Uiso 1 1 calc R U . . .
C117 C 0.5553(5) 0.7433(4) 0.7243(3) 0.0303(15) Uani 1 1 d . . . . .
H117 H 0.550860 0.692555 0.712725 0.036 Uiso 1 1 calc R U . . .
C118 C 0.6144(5) 0.8035(4) 0.6941(3) 0.0282(14) Uani 1 1 d . . . . .
C119 C 0.6663(5) 0.7963(4) 0.6476(3) 0.0297(14) Uani 1 1 d . . . . .
C120 C 0.6634(5) 0.7229(4) 0.6226(3) 0.0317(16) Uani 1 1 d . . . . .
C121 C 0.5789(6) 0.6930(5) 0.6132(3) 0.0343(16) Uani 1 1 d . . . . .
H121 H 0.521874 0.722889 0.620015 0.041 Uiso 1 1 calc R U . . .
C122 C 0.5762(6) 0.6192(5) 0.5938(3) 0.0430(19) Uani 1 1 d . . . . .
H122 H 0.518254 0.598253 0.588266 0.052 Uiso 1 1 calc R U . . .
C123 C 0.6598(6) 0.5784(5) 0.5831(3) 0.0432(19) Uani 1 1 d . . . . .
H123 H 0.659096 0.528021 0.570648 0.052 Uiso 1 1 calc R U . . .
C124 C 0.7432(6) 0.6079(5) 0.5898(3) 0.0392(18) Uani 1 1 d . . . . .
H124 H 0.799914 0.578676 0.581743 0.047 Uiso 1 1 calc R U . . .
C125 C 0.7453(5) 0.6801(4) 0.6083(3) 0.0310(15) Uani 1 1 d . . . . .
H125 H 0.803845 0.701660 0.611546 0.037 Uiso 1 1 calc R U . . .
C126 C 0.7700(6) 0.8693(5) 0.5793(3) 0.0386(19) Uani 1 1 d . . . . .
C127 C 0.7193(7) 0.8625(5) 0.5325(3) 0.0402(19) Uani 1 1 d . . . . .
H127 H 0.657031 0.846471 0.535794 0.048 Uiso 1 1 calc R U . . .
C128 C 0.7629(6) 0.8800(5) 0.4809(3) 0.0434(19) Uani 1 1 d . . . . .
H128 H 0.730218 0.873474 0.449612 0.052 Uiso 1 1 calc R U . . .
C129 C 0.8504(7) 0.9060(5) 0.4749(4) 0.054(2) Uani 1 1 d . . . . .
H129 H 0.877865 0.916786 0.439639 0.065 Uiso 1 1 calc R U . . .
C130 C 0.8999(6) 0.9168(5) 0.5189(3) 0.045(2) Uani 1 1 d . . . . .
H130 H 0.960502 0.936471 0.514368 0.054 Uiso 1 1 calc R U . . .
C131 C 0.8585(6) 0.8980(5) 0.5716(3) 0.0378(17) Uani 1 1 d . . . . .
O131 O 0.9016(4) 0.9058(4) 0.6183(2) 0.0433(13) Uani 1 1 d . . . . .
C132 C 0.9842(6) 0.9492(7) 0.6129(4) 0.057(3) Uani 1 1 d . . . . .
H13A H 1.007752 0.950161 0.649335 0.086 Uiso 1 1 calc R U . . .
H13B H 1.032062 0.920642 0.593610 0.086 Uiso 1 1 calc R U . . .
H13C H 0.969619 1.006509 0.592157 0.086 Uiso 1 1 calc R U . . .
C141 C 0.6820(15) 0.1635(11) 0.9947(9) 0.109(7) Uiso 0.7 1 d D . P B 1
H14A H 0.717795 0.120260 1.021622 0.164 Uiso 0.7 1 calc R U P B 1
H14B H 0.625597 0.183953 1.011943 0.164 Uiso 0.7 1 calc R U P B 1
H14C H 0.664021 0.140064 0.964010 0.164 Uiso 0.7 1 calc R U P B 1
C142 C 0.7414(14) 0.2348(12) 0.9741(9) 0.117(7) Uiso 0.7 1 d D . P B 1
H14D H 0.760475 0.257304 1.005429 0.140 Uiso 0.7 1 calc R U P B 1
H14E H 0.798882 0.213434 0.957517 0.140 Uiso 0.7 1 calc R U P B 1
C143 C 0.6923(12) 0.3033(10) 0.9330(8) 0.094(5) Uiso 0.7 1 d D . P B 1
H14F H 0.661838 0.277330 0.906445 0.113 Uiso 0.7 1 calc R U P B 1
H14G H 0.641499 0.329748 0.952264 0.113 Uiso 0.7 1 calc R U P B 1
C144 C 0.745(2) 0.3711(19) 0.9011(11) 0.234(17) Uiso 0.7 1 d D . P B 1
H14H H 0.699614 0.419155 0.885530 0.281 Uiso 0.7 1 calc R U P B 1
H14I H 0.775661 0.351329 0.870121 0.281 Uiso 0.7 1 calc R U P B 1
C145 C 0.817(3) 0.400(3) 0.9328(18) 0.28(2) Uiso 0.7 1 d D . P B 1
H14J H 0.848249 0.444951 0.908719 0.422 Uiso 0.7 1 calc R U P B 1
H14K H 0.787165 0.421672 0.962970 0.422 Uiso 0.7 1 calc R U P B 1
H14L H 0.863360 0.353715 0.947531 0.422 Uiso 0.7 1 calc R U P B 1
C146 C 0.791(3) 0.410(2) 0.8994(13) 0.075(10) Uiso 0.3 1 d D . P C 2
H14M H 0.822466 0.460494 0.899609 0.112 Uiso 0.3 1 calc R U P C 2
H14N H 0.822572 0.379362 0.874268 0.112 Uiso 0.3 1 calc R U P C 2
H14O H 0.725488 0.426487 0.887481 0.112 Uiso 0.3 1 calc R U P C 2
C147 C 0.792(4) 0.356(2) 0.9559(13) 0.127(19) Uiso 0.3 1 d D . P C 2
H14P H 0.858547 0.341836 0.967852 0.152 Uiso 0.3 1 calc R U P C 2
H14Q H 0.761648 0.388872 0.981040 0.152 Uiso 0.3 1 calc R U P C 2
C148 C 0.746(3) 0.277(2) 0.9612(13) 0.081(11) Uiso 0.3 1 d D . P C 2
H14R H 0.764839 0.251629 0.930067 0.097 Uiso 0.3 1 calc R U P C 2
H14S H 0.677252 0.291047 0.958850 0.097 Uiso 0.3 1 calc R U P C 2
C149 C 0.769(4) 0.215(3) 1.0138(19) 0.17(3) Uiso 0.3 1 d D . P C 2
H14T H 0.836466 0.194862 1.013413 0.199 Uiso 0.3 1 calc R U P C 2
H14U H 0.760040 0.243648 1.044630 0.199 Uiso 0.3 1 calc R U P C 2
C150 C 0.712(6) 0.142(4) 1.023(3) 0.25(5) Uiso 0.3 1 d D . P C 2
H15A H 0.730369 0.103860 1.057919 0.372 Uiso 0.3 1 calc R U P C 2
H15B H 0.645400 0.161413 1.024465 0.372 Uiso 0.3 1 calc R U P C 2
H15C H 0.721887 0.112588 0.993223 0.372 Uiso 0.3 1 calc R U P C 2
C151 C 0.2880(13) 0.9554(13) 0.6761(6) 0.074(5) Uiso 0.43 1 d G U P D 1
H151 H 0.321393 0.972340 0.643113 0.089 Uiso 0.43 1 calc R U P D 1
C152 C 0.1976(13) 0.9318(14) 0.6744(5) 0.071(4) Uiso 0.43 1 d G U P D 1
H152 H 0.169078 0.932687 0.640209 0.085 Uiso 0.43 1 calc R U P D 1
C153 C 0.1488(10) 0.9070(12) 0.7227(8) 0.098(9) Uiso 0.43 1 d G . P D 1
H153 H 0.086921 0.890898 0.721505 0.118 Uiso 0.43 1 calc R U P D 1
C154 C 0.1904(13) 0.9057(12) 0.7727(6) 0.082(5) Uiso 0.43 1 d G U P D 1
H154 H 0.157078 0.888762 0.805707 0.098 Uiso 0.43 1 calc R U P D 1
C155 C 0.2809(13) 0.9293(13) 0.7744(6) 0.086(5) Uiso 0.43 1 d G U P D 1
H155 H 0.309393 0.928415 0.808613 0.103 Uiso 0.43 1 calc R U P D 1
C156 C 0.3297(10) 0.9541(12) 0.7261(8) 0.094(9) Uiso 0.43 1 d G . P D 1
H156 H 0.391552 0.970204 0.727317 0.113 Uiso 0.43 1 calc R U P D 1
C161 C 0.2577(14) 0.9564(15) 0.6537(5) 0.071(4) Uiso 0.57 1 d D U P E 2
H16A H 0.213916 0.964788 0.622891 0.107 Uiso 0.57 1 calc R U P E 2
H16B H 0.286273 1.008457 0.653224 0.107 Uiso 0.57 1 calc R U P E 2
H16C H 0.306767 0.912350 0.650652 0.107 Uiso 0.57 1 calc R U P E 2
C162 C 0.2061(10) 0.9313(13) 0.7064(5) 0.068(4) Uiso 0.57 1 d D U P E 2
H16D H 0.155748 0.975419 0.708831 0.081 Uiso 0.57 1 calc R U P E 2
H16E H 0.176237 0.879334 0.706260 0.081 Uiso 0.57 1 calc R U P E 2
C163 C 0.2683(12) 0.9172(16) 0.7555(5) 0.083(5) Uiso 0.57 1 d D U P E 2
H16F H 0.295413 0.969990 0.756882 0.100 Uiso 0.57 1 calc R U P E 2
H16G H 0.320618 0.875220 0.752214 0.100 Uiso 0.57 1 calc R U P E 2
C164 C 0.2162(11) 0.8874(14) 0.8080(5) 0.083(5) Uiso 0.57 1 d D U P E 2
H16H H 0.168674 0.932450 0.813023 0.100 Uiso 0.57 1 calc R U P E 2
H16I H 0.182557 0.838957 0.804359 0.100 Uiso 0.57 1 calc R U P E 2
C165 C 0.2763(15) 0.8629(16) 0.8579(6) 0.109(8) Uiso 0.57 1 d D . P E 2
H16J H 0.237265 0.844435 0.889940 0.163 Uiso 0.57 1 calc R U P E 2
H16K H 0.322557 0.817125 0.853997 0.163 Uiso 0.57 1 calc R U P E 2
H16L H 0.308649 0.910792 0.862677 0.163 Uiso 0.57 1 calc R U P E 2

loop_
_atom_site_aniso_label
_atom_site_aniso_U_11
_atom_site_aniso_U_22
_atom_site_aniso_U_33
_atom_site_aniso_U_23
_atom_site_aniso_U_13
_atom_site_aniso_U_12
In1 0.02460(19) 0.02338(19) 0.02320(17) -0.00401(19) -0.00014(18) -0.00519(15)
N1 0.031(3) 0.024(3) 0.032(3) -0.011(2) -0.003(2) -0.006(3)
N2 0.026(3) 0.021(3) 0.022(3) -0.007(2) 0.003(2) -0.004(2)
N3 0.026(3) 0.028(3) 0.026(3) -0.006(2) 0.000(2) 0.000(2)
N4 0.021(3) 0.025(3) 0.049(4) 0.006(3) 0.000(2) -0.006(2)
N5 0.018(2) 0.022(3) 0.029(3) -0.003(2) 0.000(2) -0.006(2)
N6 0.026(3) 0.017(3) 0.027(3) -0.001(2) 0.000(2) -0.005(2)
C1 0.032(3) 0.017(3) 0.022(3) -0.004(2) -0.005(2) 0.003(3)
C2 0.037(4) 0.027(3) 0.028(3) -0.010(3) -0.001(3) -0.010(3)
C3 0.051(4) 0.036(4) 0.024(3) -0.006(3) 0.001(3) -0.003(3)
C4 0.046(4) 0.030(4) 0.025(3) 0.002(3) -0.007(3) -0.007(3)
C5 0.031(3) 0.028(4) 0.037(4) -0.003(3) -0.005(3) 0.002(3)
C6 0.039(4) 0.023(4) 0.026(3) -0.006(3) 0.000(3) -0.006(3)
O6 0.030(2) 0.035(3) 0.026(2) -0.0032(19) 0.0035(18) -0.003(2)
C7 0.029(4) 0.033(4) 0.049(4) 0.003(3) 0.002(3) -0.003(3)
C8 0.025(3) 0.023(3) 0.029(3) -0.005(3) -0.002(2) -0.004(3)
C9 0.033(3) 0.024(3) 0.021(3) -0.003(2) 0.000(2) -0.010(3)
C10 0.034(4) 0.043(4) 0.032(3) -0.002(3) -0.001(3) -0.018(3)
C11 0.049(5) 0.050(5) 0.042(4) -0.005(4) 0.005(3) -0.021(4)
C12 0.064(5) 0.040(4) 0.037(4) 0.005(3) -0.008(4) -0.024(4)
C13 0.065(5) 0.022(4) 0.042(4) 0.003(3) -0.010(4) -0.010(4)
C14 0.041(4) 0.036(4) 0.039(4) -0.001(3) -0.005(3) -0.010(3)
C15 0.028(3) 0.019(3) 0.035(4) -0.007(3) 0.000(3) -0.004(3)
C16 0.031(3) 0.027(3) 0.030(3) -0.007(3) -0.002(3) -0.010(3)
C17 0.029(4) 0.038(4) 0.042(4) -0.011(3) -0.004(3) -0.009(3)
C18 0.034(3) 0.027(4) 0.027(3) -0.006(3) -0.005(3) 0.000(3)
C19 0.022(3) 0.025(3) 0.025(3) -0.010(3) 0.002(2) -0.001(3)
C20 0.025(3) 0.021(3) 0.027(3) 0.003(3) 0.004(2) 0.000(3)
C21 0.026(3) 0.041(4) 0.031(4) 0.005(3) 0.001(3) 0.000(3)
C22 0.041(4) 0.037(4) 0.032(4) 0.006(3) 0.000(3) -0.003(3)
C23 0.049(5) 0.058(6) 0.038(4) 0.003(4) -0.007(4) -0.007(4)
C24 0.040(4) 0.058(6) 0.042(5) 0.018(4) -0.006(3) -0.004(4)
C25 0.040(4) 0.037(5) 0.050(5) 0.009(4) -0.001(3) 0.002(4)
C26 0.029(4) 0.042(5) 0.038(4) -0.003(3) 0.001(3) 0.002(3)
C27 0.027(5) 0.025(5) 0.036(5) 0.003(4) 0.002(4) -0.011(4)
C28 0.058(5) 0.036(7) 0.036(4) -0.010(5) -0.001(4) -0.004(4)
C29 0.053(6) 0.031(5) 0.060(7) -0.012(5) -0.015(5) -0.006(5)
C30 0.053(6) 0.032(6) 0.045(6) 0.006(4) -0.005(5) -0.019(5)
C31 0.041(6) 0.035(6) 0.042(7) -0.005(5) 0.005(5) -0.011(5)
C32 0.021(4) 0.035(6) 0.039(5) -0.012(4) -0.001(3) -0.004(4)
O32 0.038(6) 0.032(5) 0.032(5) -0.005(3) 0.003(3) -0.014(3)
C33 0.046(6) 0.049(7) 0.041(6) -0.005(5) -0.002(5) -0.007(5)
O32B 0.058(5) 0.036(8) 0.036(5) -0.010(5) -0.002(4) -0.004(4)
C33B 0.056(8) 0.034(7) 0.061(9) -0.010(7) -0.015(7) -0.005(7)
C34 0.027(3) 0.043(5) 0.041(4) -0.017(4) 0.000(3) 0.002(3)
C35 0.032(3) 0.024(4) 0.040(4) -0.013(3) 0.007(3) -0.012(3)
C36 0.050(5) 0.038(5) 0.046(5) -0.015(3) 0.005(3) -0.005(4)
C37 0.041(4) 0.043(5) 0.061(5) -0.023(4) -0.006(4) -0.009(4)
C38 0.024(3) 0.047(5) 0.065(5) -0.034(4) 0.004(3) -0.005(3)
C39 0.042(4) 0.037(4) 0.035(4) -0.018(3) 0.001(3) 0.003(4)
O39 0.038(3) 0.035(3) 0.033(3) -0.010(2) -0.003(2) -0.007(2)
C40 0.051(5) 0.061(6) 0.033(4) -0.007(4) -0.011(3) -0.017(4)
C41 0.029(3) 0.023(3) 0.027(3) -0.001(3) -0.003(3) -0.001(3)
C42 0.025(3) 0.033(4) 0.026(3) -0.006(3) -0.001(2) -0.008(3)
C43 0.034(4) 0.032(4) 0.036(4) -0.011(3) 0.004(3) -0.002(3)
C44 0.047(4) 0.038(5) 0.049(5) -0.019(4) 0.010(4) -0.004(4)
C45 0.044(4) 0.055(6) 0.046(5) -0.030(4) 0.010(4) -0.011(4)
C46 0.039(4) 0.055(5) 0.024(4) -0.011(3) 0.003(3) -0.016(4)
C47 0.030(4) 0.038(4) 0.034(4) -0.004(3) -0.005(3) -0.003(3)
C48 0.028(3) 0.021(3) 0.028(3) -0.008(2) 0.003(2) -0.009(3)
C49 0.025(3) 0.027(4) 0.032(3) -0.006(3) 0.003(3) -0.002(3)
C50 0.027(3) 0.027(4) 0.034(4) -0.005(3) 0.002(3) -0.011(3)
C51 0.035(4) 0.026(3) 0.038(4) -0.011(3) -0.005(3) -0.008(3)
C52 0.028(3) 0.021(3) 0.023(3) 0.000(2) -0.004(2) -0.007(3)
C53 0.036(3) 0.020(3) 0.022(3) -0.007(2) -0.004(2) -0.005(3)
C54 0.049(4) 0.043(4) 0.024(3) -0.013(3) 0.004(3) -0.017(4)
C55 0.076(6) 0.042(5) 0.045(5) -0.027(4) 0.011(4) -0.023(4)
C56 0.122(11) 0.068(7) 0.060(6) -0.040(5) 0.030(7) -0.017(7)
C57 0.096(8) 0.089(8) 0.055(6) -0.030(6) -0.001(6) -0.065(7)
C58 0.072(7) 0.107(9) 0.050(5) -0.033(6) -0.003(5) -0.039(7)
C59 0.046(4) 0.077(6) 0.044(4) -0.022(4) -0.003(3) -0.027(4)
C60 0.031(3) 0.025(3) 0.025(3) -0.010(3) 0.006(3) -0.009(3)
C61 0.031(3) 0.033(4) 0.035(4) -0.009(3) 0.000(3) -0.002(3)
C62 0.056(5) 0.040(4) 0.023(3) -0.011(3) 0.006(3) -0.001(4)
C63 0.045(4) 0.041(4) 0.041(4) -0.018(3) 0.018(3) -0.003(4)
C64 0.029(4) 0.049(5) 0.050(5) -0.021(4) 0.009(3) -0.001(3)
C65 0.034(4) 0.025(4) 0.041(4) -0.016(3) 0.002(3) 0.001(3)
O65 0.034(3) 0.051(3) 0.039(3) -0.020(2) -0.006(2) 0.008(2)
C66 0.031(4) 0.075(6) 0.062(5) -0.039(5) -0.006(4) 0.012(4)
In2 0.0265(2) 0.0275(2) 0.0375(2) -0.0060(2) 0.0010(2) -0.00844(16)
N7 0.029(3) 0.020(3) 0.036(3) -0.004(2) -0.004(2) -0.001(2)
N8 0.020(2) 0.023(3) 0.036(3) -0.004(2) -0.004(2) -0.008(2)
N9 0.032(3) 0.019(3) 0.063(4) 0.003(3) -0.012(3) -0.011(3)
N10 0.029(3) 0.024(3) 0.038(3) -0.009(2) 0.005(2) -0.007(2)
N11 0.028(3) 0.021(3) 0.035(3) -0.006(2) 0.003(2) -0.010(2)
N12 0.031(3) 0.019(3) 0.032(3) -0.008(2) 0.006(2) -0.012(2)
C67 0.051(5) 0.021(4) 0.033(4) -0.011(3) -0.010(3) 0.009(3)
C68 0.078(6) 0.027(4) 0.030(4) -0.012(3) -0.003(4) 0.010(4)
C69 0.090(8) 0.042(5) 0.043(5) -0.009(4) -0.006(5) 0.005(5)
C70 0.080(7) 0.036(5) 0.050(5) -0.007(4) -0.018(5) 0.003(5)
C71 0.065(6) 0.035(5) 0.085(7) -0.031(5) -0.028(5) -0.002(5)
C72 0.053(5) 0.024(4) 0.056(5) -0.019(3) -0.009(4) -0.006(4)
O72 0.040(3) 0.034(3) 0.064(4) -0.008(3) -0.013(3) -0.011(3)
C73 0.053(6) 0.051(6) 0.104(9) 0.001(6) -0.023(6) -0.019(5)
C74 0.034(3) 0.018(3) 0.030(3) -0.007(3) 0.001(3) 0.004(3)
C75 0.036(4) 0.020(3) 0.029(3) -0.007(3) -0.001(3) -0.003(3)
C76 0.037(4) 0.027(4) 0.036(4) -0.008(3) -0.006(3) -0.001(3)
C77 0.052(5) 0.023(4) 0.044(4) -0.006(3) -0.005(4) 0.006(4)
C78 0.062(5) 0.022(4) 0.040(4) -0.002(3) 0.002(4) -0.006(4)
C79 0.048(4) 0.033(4) 0.035(4) -0.001(3) -0.002(3) -0.011(4)
C80 0.037(4) 0.029(4) 0.036(4) -0.001(3) 0.002(3) -0.005(3)
C81 0.027(3) 0.019(3) 0.032(3) -0.009(3) 0.003(2) -0.005(3)
C82 0.038(4) 0.022(3) 0.037(4) -0.006(3) -0.006(3) -0.002(3)
C83 0.036(4) 0.034(4) 0.038(4) -0.007(3) -0.004(3) -0.012(3)
C84 0.037(4) 0.030(4) 0.038(4) 0.001(3) -0.011(3) -0.013(3)
C85 0.028(3) 0.026(4) 0.037(4) -0.003(3) -0.002(3) -0.008(3)
C86 0.027(3) 0.022(3) 0.053(4) 0.002(3) -0.003(3) -0.008(3)
C87 0.049(5) 0.034(4) 0.062(5) 0.014(4) -0.019(4) -0.020(4)
C88 0.062(6) 0.036(5) 0.100(8) -0.004(5) -0.033(5) -0.002(5)
C89 0.075(7) 0.025(5) 0.169(14) -0.006(6) -0.059(8) -0.012(5)
C90 0.083(9) 0.071(8) 0.089(9) 0.024(7) -0.037(7) -0.028(7)
C91 0.081(9) 0.206(19) 0.078(9) 0.059(11) -0.019(7) -0.045(12)
C92 0.063(6) 0.108(9) 0.059(6) 0.025(6) -0.002(5) -0.007(6)
C93 0.035(4) 0.037(5) 0.071(6) 0.005(4) -0.016(4) -0.007(4)
C94 0.034(4) 0.029(4) 0.063(5) -0.023(4) -0.011(3) 0.005(3)
C95 0.039(4) 0.048(5) 0.073(6) -0.001(4) -0.018(4) -0.006(4)
C96 0.069(6) 0.032(5) 0.089(8) -0.005(5) -0.027(5) -0.001(4)
C97 0.038(4) 0.032(4) 0.049(4) 0.009(3) -0.014(3) -0.007(3)
C98 0.055(5) 0.037(5) 0.074(6) 0.009(4) -0.020(5) -0.009(4)
O98 0.050(3) 0.052(3) 0.043(3) 0.000(3) 0.004(3) -0.004(3)
C99 0.062(6) 0.096(8) 0.040(4) 0.019(5) 0.008(4) -0.007(5)
C100 0.031(3) 0.026(4) 0.052(4) -0.020(3) 0.012(3) -0.012(3)
C101 0.032(4) 0.039(4) 0.045(4) -0.012(3) 0.010(3) 0.001(3)
C102 0.038(4) 0.023(3) 0.056(5) -0.017(3) 0.020(3) -0.011(3)
C103 0.044(4) 0.040(5) 0.053(4) -0.032(4) 0.020(3) -0.018(4)
C104 0.050(5) 0.043(5) 0.056(5) -0.022(4) 0.006(4) -0.019(4)
C105 0.032(4) 0.028(4) 0.056(5) -0.013(3) 0.000(3) -0.002(3)
O105 0.059(3) 0.033(3) 0.046(3) -0.013(2) -0.014(2) -0.005(3)
C106 0.117(10) 0.050(6) 0.068(6) -0.018(5) -0.020(6) -0.019(6)
C107 0.033(3) 0.022(3) 0.029(3) -0.004(3) -0.003(3) -0.003(3)
C108 0.033(4) 0.017(3) 0.045(4) -0.013(3) 0.002(3) -0.007(3)
C109 0.038(4) 0.027(4) 0.048(4) -0.011(3) 0.005(3) -0.006(3)
C110 0.035(4) 0.032(4) 0.062(5) -0.016(3) 0.006(3) 0.000(3)
C111 0.055(5) 0.039(4) 0.057(5) -0.023(4) 0.023(4) 0.000(4)
C112 0.084(7) 0.059(6) 0.036(4) -0.017(4) 0.003(4) 0.009(5)
C113 0.061(5) 0.038(4) 0.044(4) -0.009(3) 0.001(4) 0.012(4)
C114 0.029(3) 0.028(3) 0.033(3) -0.007(3) 0.002(3) -0.003(3)
C115 0.033(3) 0.037(4) 0.038(4) -0.014(3) 0.008(3) -0.007(3)
C116 0.036(4) 0.033(4) 0.038(4) -0.011(3) 0.006(3) -0.011(3)
C117 0.037(4) 0.021(3) 0.037(4) -0.013(3) 0.007(3) -0.011(3)
C118 0.030(3) 0.019(3) 0.035(4) -0.006(3) 0.000(3) 0.000(3)
C119 0.035(4) 0.020(3) 0.036(4) -0.007(3) 0.001(3) -0.008(3)
C120 0.050(4) 0.019(3) 0.028(3) -0.009(3) 0.005(3) -0.005(3)
C121 0.046(4) 0.034(4) 0.026(3) -0.009(3) 0.004(3) -0.012(3)
C122 0.061(5) 0.035(4) 0.037(4) -0.011(3) 0.004(4) -0.018(4)
C123 0.066(5) 0.024(4) 0.045(5) -0.016(3) 0.005(4) -0.012(4)
C124 0.053(5) 0.025(4) 0.042(4) -0.015(3) 0.003(3) 0.003(4)
C125 0.037(4) 0.019(3) 0.038(4) -0.005(3) -0.002(3) -0.007(3)
C126 0.046(4) 0.018(4) 0.050(5) -0.006(3) 0.017(3) 0.003(3)
C127 0.074(6) 0.021(4) 0.025(4) -0.004(3) -0.005(3) -0.001(4)
C128 0.051(5) 0.038(5) 0.040(4) -0.006(3) 0.001(3) -0.005(4)
C129 0.084(7) 0.036(5) 0.045(5) -0.013(4) 0.025(5) -0.008(5)
C130 0.059(5) 0.026(4) 0.051(5) -0.009(3) 0.021(4) -0.017(4)
C131 0.041(4) 0.032(4) 0.041(4) -0.010(3) 0.006(3) -0.003(3)
O131 0.034(3) 0.041(3) 0.055(3) -0.010(3) 0.014(2) -0.013(3)
C132 0.041(5) 0.068(7) 0.076(6) -0.035(5) 0.028(4) -0.036(5)

loop_
_atom_type_symbol
_atom_type_description
_atom_type_scat_dispersion_real
_atom_type_scat_dispersion_imag
_atom_type_scat_source
C C 0.0181 0.0091 'International Tables Vol C Tables 4.2.6.8 and 6.1.1.4'
H H 0.0000 0.0000 'International Tables Vol C Tables 4.2.6.8 and 6.1.1.4'
In In 0.0822 5.0449 'International Tables Vol C Tables 4.2.6.8 and 6.1.1.4'
N N 0.0311 0.0180 'International Tables Vol C Tables 4.2.6.8 and 6.1.1.4'
O O 0.0492 0.0322 'International Tables Vol C Tables 4.2.6.8 and 6.1.1.4'

loop_
_geom_angle_atom_site_label_1
_geom_angle_atom_site_label_2
_geom_angle_atom_site_label_3
_geom_angle
N5 In1 N6 75.8(2)
N5 In1 N2 149.07(16)
N6 In1 N2 129.5(2)
N5 In1 N3 128.4(2)
N6 In1 N3 94.67(16)
N2 In1 N3 72.98(19)
N5 In1 N1 88.9(2)
N6 In1 N1 102.0(2)
N2 In1 N1 70.1(2)
N3 In1 N1 142.1(2)
N5 In1 N4 70.5(2)
N6 In1 N4 145.7(2)
N2 In1 N4 84.60(19)
N3 In1 N4 100.7(2)
N1 In1 N4 84.26(16)
C41 N1 C34 123.9(6)
C41 N1 In1 116.8(5)
C34 N1 In1 119.1(4)
C48 N2 C52 120.0(5)
C48 N2 In1 121.7(4)
C52 N2 In1 118.2(4)
C53 N3 C60 124.0(6)
C53 N3 In1 115.3(4)
C60 N3 In1 118.6(4)
C20 N4 C27 124.3(6)
C20 N4 C27B 107.0(8)
C20 N4 In1 115.2(4)
C27 N4 In1 120.4(5)
C27B N4 In1 127.0(7)
C19 N5 C15 120.6(5)
C19 N5 In1 122.9(4)
C15 N5 In1 116.4(4)
C1 N6 C8 120.9(5)
C1 N6 In1 120.5(4)
C8 N6 In1 114.4(4)
N6 C1 C2 126.0(6)
N6 C1 C6 118.0(6)
C2 C1 C6 115.9(6)
C3 C2 C1 120.7(7)
C3 C2 H2 119.6
C1 C2 H2 119.6
C4 C3 C2 121.9(7)
C4 C3 H3 119.0
C2 C3 H3 119.0
C3 C4 C5 118.6(6)
C3 C4 H4A 120.7
C5 C4 H4A 120.7
C6 C5 C4 120.4(7)
C6 C5 H5 119.8
C4 C5 H5 119.8
C5 C6 O6 124.1(7)
C5 C6 C1 122.3(6)
O6 C6 C1 113.5(6)
C6 O6 C7 117.4(5)
O6 C7 H7A 109.5
O6 C7 H7B 109.5
H7A C7 H7B 109.5
O6 C7 H7C 109.5
H7A C7 H7C 109.5
H7B C7 H7C 109.5
C15 C8 N6 116.2(6)
C15 C8 C9 121.1(6)
N6 C8 C9 121.0(5)
C14 C9 C10 117.1(6)
C14 C9 C8 119.3(6)
C10 C9 C8 123.6(6)
C11 C10 C9 121.0(7)
C11 C10 H10 119.5
C9 C10 H10 119.5
C12 C11 C10 121.2(8)
C12 C11 H11 119.4
C10 C11 H11 119.4
C11 C12 C13 119.5(7)
C11 C12 H12 120.2
C13 C12 H12 120.2
C12 C13 C14 119.4(8)
C12 C13 H13 120.3
C14 C13 H13 120.3
C9 C14 C13 121.7(7)
C9 C14 H14 119.2
C13 C14 H14 119.2
N5 C15 C8 116.8(6)
N5 C15 C16 117.4(6)
C8 C15 C16 125.5(6)
C17 C16 C15 120.0(6)
C17 C16 H16 120.0
C15 C16 H16 120.0
C16 C17 C18 121.0(6)
C16 C17 H17 119.5
C18 C17 H17 119.5
C19 C18 C17 118.0(6)
C19 C18 H18 121.0
C17 C18 H18 121.0
C18 C19 N5 122.6(6)
C18 C19 C20 123.2(6)
N5 C19 C20 114.0(5)
N4 C20 C19 116.3(6)
N4 C20 C21 124.2(6)
C19 C20 C21 119.3(6)
C22 C21 C26 119.8(7)
C22 C21 C20 120.2(7)
C26 C21 C20 120.0(7)
C23 C22 C21 119.2(8)
C23 C22 H22 120.4
C21 C22 H22 120.4
C24 C23 C22 120.1(9)
C24 C23 H23 119.9
C22 C23 H23 119.9
C25 C24 C23 120.9(8)
C25 C24 H24 119.6
C23 C24 H24 119.6
C24 C25 C26 120.0(8)
C24 C25 H25 120.0
C26 C25 H25 120.0
C25 C26 C21 120.0(8)
C25 C26 H26 120.0
C21 C26 H26 120.0
C28 C27 C32 121(3)
C28 C27 N4 118(3)
C32 C27 N4 121.0(9)
C27 C28 C29 119(3)
C27 C28 H28 120.6
C29 C28 H28 120.6
C30 C29 C28 117.6(11)
C30 C29 H29 121.2
C28 C29 H29 121.2
C29 C30 C31 123.3(11)
C29 C30 H30 118.3
C31 C30 H30 118.3
C30 C31 C32 118.7(11)
C30 C31 H31 120.7
C32 C31 H31 120.7
O32 C32 C27 116.1(10)
O32 C32 C31 123.6(10)
C27 C32 C31 120.3(10)
C32 O32 C33 116.3(9)
O32 C33 H33A 109.5
O32 C33 H33B 109.5
H33A C33 H33B 109.5
O32 C33 H33C 109.5
H33A C33 H33C 109.5
H33B C33 H33C 109.5
C28B C27B C32B 120.0
C28B C27B N4 132.5(11)
C32B C27B N4 107.5(11)
C27B C28B C29B 120.0
C27B C28B H28B 120.0
C29B C28B H28B 120.0
C30B C29B C28B 120.0
C30B C29B H29B 120.0
C28B C29B H29B 120.0
C31B C30B C29B 120.0
C31B C30B H30B 120.0
C29B C30B H30B 120.0
C30B C31B C32B 120.0
C30B C31B H31B 120.0
C32B C31B H31B 120.0
O32B C32B C31B 120(7)
O32B C32B C27B 120(7)
C31B C32B C27B 120.0
C33B O32B C32B 129(10)
O32B C33B H33D 109.5
O32B C33B H33E 109.5
H33D C33B H33E 109.5
O32B C33B H33F 109.5
H33D C33B H33F 109.5
H33E C33B H33F 109.5
C39 C34 C35 121.1(7)
C39 C34 N1 123.2(7)
C35 C34 N1 115.7(6)
C36 C35 C34 120.4(7)
C36 C35 H35 119.8
C34 C35 H35 119.8
C35 C36 C37 118.8(8)
C35 C36 H36 120.6
C37 C36 H36 120.6
C38 C37 C36 119.9(8)
C38 C37 H37 120.1
C36 C37 H37 120.1
C37 C38 C39 121.8(8)
C37 C38 H38 119.1
C39 C38 H38 119.1
O39 C39 C34 117.2(7)
O39 C39 C38 124.7(7)
C34 C39 C38 118.0(8)
C39 O39 C40 116.7(6)
O39 C40 H40A 109.5
O39 C40 H40B 109.5
H40A C40 H40B 109.5
O39 C40 H40C 109.5
H40A C40 H40C 109.5
H40B C40 H40C 109.5
N1 C41 C42 124.0(6)
N1 C41 C48 116.0(6)
C42 C41 C48 119.8(6)
C43 C42 C47 119.5(7)
C43 C42 C41 120.1(6)
C47 C42 C41 120.3(6)
C42 C43 C44 121.3(7)
C42 C43 H43 119.3
C44 C43 H43 119.3
C45 C44 C43 118.6(7)
C45 C44 H44 120.7
C43 C44 H44 120.7
C46 C45 C44 121.1(7)
C46 C45 H45 119.5
C44 C45 H45 119.5
C45 C46 C47 120.1(7)
C45 C46 H46 120.0
C47 C46 H46 120.0
C46 C47 C42 119.3(7)
C46 C47 H47 120.4
C42 C47 H47 120.4
N2 C48 C49 121.3(6)
N2 C48 C41 114.6(6)
C49 C48 C41 123.8(6)
C48 C49 C50 119.7(6)
C48 C49 H49 120.1
C50 C49 H49 120.1
C51 C50 C49 118.9(6)
C51 C50 H50 120.5
C49 C50 H50 120.5
C50 C51 C52 121.1(6)
C50 C51 H51 119.5
C52 C51 H51 119.5
N2 C52 C51 118.8(6)
N2 C52 C53 115.0(5)
C51 C52 C53 126.2(6)
N3 C53 C52 118.3(6)
N3 C53 C54 122.5(6)
C52 C53 C54 119.1(6)
C55 C54 C59 119.6(8)
C55 C54 C53 121.2(7)
C59 C54 C53 119.2(7)
C54 C55 C56 118.4(10)
C54 C55 H55 120.8
C56 C55 H55 120.8
C57 C56 C55 119.9(10)
C57 C56 H56 120.1
C55 C56 H56 120.1
C58 C57 C56 122.0(9)
C58 C57 H57 119.0
C56 C57 H57 119.0
C57 C58 C59 117.4(10)
C57 C58 H58 121.3
C59 C58 H58 121.3
C58 C59 C54 122.6(10)
C58 C59 H59 118.7
C54 C59 H59 118.7
C61 C60 C65 117.7(6)
C61 C60 N3 125.4(6)
C65 C60 N3 116.7(6)
C62 C61 C60 122.2(7)
C62 C61 H61 118.9
C60 C61 H61 118.9
C61 C62 C63 119.2(7)
C61 C62 H62 120.4
C63 C62 H62 120.4
C64 C63 C62 120.0(7)
C64 C63 H63 120.0
C62 C63 H63 120.0
C63 C64 C65 121.0(7)
C63 C64 H64 119.5
C65 C64 H64 119.5
O65 C65 C64 125.5(7)
O65 C65 C60 114.6(6)
C64 C65 C60 119.9(7)
C65 O65 C66 116.9(6)
O65 C66 H66A 109.5
O65 C66 H66B 109.5
H66A C66 H66B 109.5
O65 C66 H66C 109.5
H66A C66 H66C 109.5
H66B C66 H66C 109.5
N11 In2 N12 76.7(2)
N11 In2 N8 138.13(18)
N12 In2 N8 135.1(2)
N11 In2 N7 133.0(2)
N12 In2 N7 104.56(16)
N8 In2 N7 73.3(2)
N11 In2 N9 85.6(2)
N12 In2 N9 92.9(2)
N8 In2 N9 69.1(2)
N7 In2 N9 140.1(2)
N11 In2 N10 68.8(2)
N12 In2 N10 143.4(2)
N8 In2 N10 80.9(2)
N7 In2 N10 90.9(2)
N9 In2 N10 95.87(18)
C74 N7 C67 121.6(6)
C74 N7 In2 116.5(4)
C67 N7 In2 120.7(5)
C81 N8 C85 121.1(6)
C81 N8 In2 116.1(4)
C85 N8 In2 121.3(4)
C86 N9 C93 121.6(6)
C86 N9 In2 115.5(4)
C93 N9 In2 122.8(5)
C107 N10 C100 121.0(6)
C107 N10 In2 112.8(4)
C100 N10 In2 125.9(4)
C114 N11 C118 121.1(6)
C114 N11 In2 124.0(5)
C118 N11 In2 114.1(4)
C126 N12 C119 120.9(6)
C126 N12 In2 122.7(5)
C119 N12 In2 113.9(4)
C72 C67 N7 118.0(7)
C72 C67 C68 118.4(7)
N7 C67 C68 123.6(7)
C69 C68 C67 119.4(9)
C69 C68 H68 120.3
C67 C68 H68 120.3
C70 C69 C68 120.8(10)
C70 C69 H69 119.6
C68 C69 H69 119.6
C69 C70 C71 121.2(9)
C69 C70 H70 119.4
C71 C70 H70 119.4
C70 C71 C72 119.8(9)
C70 C71 H71 120.1
C72 C71 H71 120.1
O72 C72 C71 125.3(9)
O72 C72 C67 114.3(7)
C71 C72 C67 120.4(9)
C72 O72 C73 117.2(8)
O72 C73 H73A 109.5
O72 C73 H73B 109.5
H73A C73 H73B 109.5
O72 C73 H73C 109.5
H73A C73 H73C 109.5
H73B C73 H73C 109.5
N7 C74 C81 115.7(6)
N7 C74 C75 123.0(6)
C81 C74 C75 120.6(6)
C80 C75 C76 117.3(6)
C80 C75 C74 122.4(6)
C76 C75 C74 120.3(6)
C77 C76 C75 119.2(7)
C77 C76 H76 120.4
C75 C76 H76 120.4
C78 C77 C76 122.4(7)
C78 C77 H77 118.8
C76 C77 H77 118.8
C77 C78 C79 117.6(7)
C77 C78 H78 121.2
C79 C78 H78 121.2
C80 C79 C78 121.5(8)
C80 C79 H79 119.3
C78 C79 H79 119.3
C79 C80 C75 122.0(7)
C79 C80 H80 119.0
C75 C80 H80 119.0
N8 C81 C82 119.6(6)
N8 C81 C74 116.6(6)
C82 C81 C74 123.7(6)
C83 C82 C81 118.7(6)
C83 C82 H82 120.6
C81 C82 H82 120.6
C82 C83 C84 119.7(6)
C82 C83 H83 120.2
C84 C83 H83 120.2
C85 C84 C83 119.5(6)
C85 C84 H84 120.2
C83 C84 H84 120.2
C84 C85 N8 121.3(6)
C84 C85 C86 124.9(6)
N8 C85 C86 113.8(6)
N9 C86 C85 117.2(6)
N9 C86 C87 124.6(6)
C85 C86 C87 118.2(6)
C92 C87 C88 120.3(9)
C92 C87 C86 121.6(9)
C88 C87 C86 118.1(9)
C89 C88 C87 119.6(12)
C89 C88 H88 120.2
C87 C88 H88 120.2
C90 C89 C88 117.9(12)
C90 C89 H89 121.0
C88 C89 H89 121.0
C91 C90 C89 123.5(12)
C91 C90 H90 118.3
C89 C90 H90 118.3
C90 C91 C92 116.9(15)
C90 C91 H91 121.5
C92 C91 H91 121.5
C87 C92 C91 121.6(14)
C87 C92 H92 119.2
C91 C92 H92 119.2
C98 C93 C94 113.4(9)
C98 C93 N9 121.0(9)
C94 C93 N9 125.2(8)
C95 C94 C93 131.4(9)
C95 C94 H94 114.3
C93 C94 H94 114.3
C94 C95 C96 110.4(9)
C94 C95 H95 124.8
C96 C95 H95 124.8
C97 C96 C95 124.5(9)
C97 C96 H96 117.8
C95 C96 H96 117.8
C96 C97 C98 117.4(9)
C96 C97 H97 121.3
C98 C97 H97 121.3
C93 C98 C97 122.9(10)
C93 C98 O98 113.3(8)
C97 C98 O98 123.8(9)
C99 O98 C98 113.0(8)
O98 C99 H99A 109.5
O98 C99 H99B 109.5
H99A C99 H99B 109.5
O98 C99 H99C 109.5
H99A C99 H99C 109.5
H99B C99 H99C 109.5
C105 C100 C101 119.7(7)
C105 C100 N10 121.2(7)
C101 C100 N10 118.9(7)
C102 C101 C100 120.1(8)
C102 C101 H101 119.9
C100 C101 H101 119.9
C101 C102 C103 119.5(7)
C101 C102 H102 120.2
C103 C102 H102 120.2
C104 C103 C102 120.3(7)
C104 C103 H103 119.8
C102 C103 H103 119.8
C103 C104 C105 120.1(8)
C103 C104 H104 119.9
C105 C104 H104 119.9
C100 C105 O105 116.6(7)
C100 C105 C104 120.2(8)
O105 C105 C104 123.2(7)
C105 O105 C106 118.1(7)
O105 C106 H10A 109.5
O105 C106 H10B 109.5
H10A C106 H10B 109.5
O105 C106 H10C 109.5
H10A C106 H10C 109.5
H10B C106 H10C 109.5
N10 C107 C114 116.9(6)
N10 C107 C108 122.1(6)
C114 C107 C108 120.8(6)
C109 C108 C113 118.5(7)
C109 C108 C107 120.6(6)
C113 C108 C107 120.9(6)
C108 C109 C110 122.0(7)
C108 C109 H109 119.0
C110 C109 H109 119.0
C111 C110 C109 119.2(7)
C111 C110 H110 120.4
C109 C110 H110 120.4
C110 C111 C112 120.1(7)
C110 C111 H111 120.0
C112 C111 H111 120.0
C113 C112 C111 118.7(8)
C113 C112 H112 120.6
C111 C112 H112 120.6
C108 C113 C112 121.4(7)
C108 C113 H113 119.3
C112 C113 H113 119.3
N11 C114 C115 123.1(6)
N11 C114 C107 115.8(6)
C115 C114 C107 121.1(6)
C114 C115 C116 117.4(6)
C114 C115 H115 121.3
C116 C115 H115 121.3
C117 C116 C115 119.9(7)
C117 C116 H116 120.1
C115 C116 H116 120.1
C116 C117 C118 122.4(6)
C116 C117 H117 118.8
C118 C117 H117 118.8
C119 C118 N11 117.7(6)
C119 C118 C117 126.5(6)
N11 C118 C117 115.5(6)
C118 C119 N12 116.3(6)
C118 C119 C120 121.6(6)
N12 C119 C120 121.0(6)
C121 C120 C125 117.3(6)
C121 C120 C119 121.1(7)
C125 C120 C119 121.6(7)
C120 C121 C122 121.2(7)
C120 C121 H121 119.4
C122 C121 H121 119.4
C123 C122 C121 118.1(8)
C123 C122 H122 121.0
C121 C122 H122 121.0
C124 C123 C122 122.0(7)
C124 C123 H123 119.0
C122 C123 H123 119.0
C123 C124 C125 119.6(7)
C123 C124 H124 120.2
C125 C124 H124 120.2
C124 C125 C120 121.6(7)
C124 C125 H125 119.2
C120 C125 H125 119.2
C131 C126 N12 117.8(8)
C131 C126 C127 118.1(7)
N12 C126 C127 124.0(8)
C128 C127 C126 118.7(8)
C128 C127 H127 120.6
C126 C127 H127 120.6
C129 C128 C127 121.7(8)
C129 C128 H128 119.1
C127 C128 H128 119.1
C128 C129 C130 121.1(8)
C128 C129 H129 119.4
C130 C129 H129 119.4
C129 C130 C131 118.5(8)
C129 C130 H130 120.8
C131 C130 H130 120.8
O131 C131 C126 114.7(7)
O131 C131 C130 123.5(8)
C126 C131 C130 121.8(8)
C131 O131 C132 117.9(7)
O131 C132 H13A 109.5
O131 C132 H13B 109.5
H13A C132 H13B 109.5
O131 C132 H13C 109.5
H13A C132 H13C 109.5
H13B C132 H13C 109.5
C142 C141 H14A 109.5
C142 C141 H14B 109.5
H14A C141 H14B 109.5
C142 C141 H14C 109.5
H14A C141 H14C 109.5
H14B C141 H14C 109.5
C143 C142 C141 113.0(13)
C143 C142 H14D 109.0
C141 C142 H14D 109.0
C143 C142 H14E 109.0
C141 C142 H14E 109.0
H14D C142 H14E 107.8
C144 C143 C142 120.3(14)
C144 C143 H14F 107.3
C142 C143 H14F 107.3
C144 C143 H14G 107.3
C142 C143 H14G 107.3
H14F C143 H14G 106.9
C143 C144 C145 114.8(15)
C143 C144 H14H 108.6
C145 C144 H14H 108.6
C143 C144 H14I 108.6
C145 C144 H14I 108.6
H14H C144 H14I 107.5
C144 C145 H14J 109.5
C144 C145 H14K 109.5
H14J C145 H14K 109.5
C144 C145 H14L 109.5
H14J C145 H14L 109.5
H14K C145 H14L 109.5
C147 C146 H14M 109.5
C147 C146 H14N 109.5
H14M C146 H14N 109.5
C147 C146 H14O 109.5
H14M C146 H14O 109.5
H14N C146 H14O 109.5
C148 C147 C146 114.8(15)
C148 C147 H14P 108.6
C146 C147 H14P 108.6
C148 C147 H14Q 108.6
C146 C147 H14Q 108.6
H14P C147 H14Q 107.6
C147 C148 C149 113.3(15)
C147 C148 H14R 108.9
C149 C148 H14R 108.9
C147 C148 H14S 108.9
C149 C148 H14S 108.9
H14R C148 H14S 107.7
C150 C149 C148 113.4(16)
C150 C149 H14T 108.9
C148 C149 H14T 108.9
C150 C149 H14U 108.9
C148 C149 H14U 108.9
H14T C149 H14U 107.7
C149 C150 H15A 109.5
C149 C150 H15B 109.5
H15A C150 H15B 109.5
C149 C150 H15C 109.5
H15A C150 H15C 109.5
H15B C150 H15C 109.5
C152 C151 C156 120.0
C152 C151 H151 120.0
C156 C151 H151 120.0
C151 C152 C153 120.0
C151 C152 H152 120.0
C153 C152 H152 120.0
C152 C153 C154 120.0
C152 C153 H153 120.0
C154 C153 H153 120.0
C155 C154 C153 120.0
C155 C154 H154 120.0
C153 C154 H154 120.0
C154 C155 C156 120.0
C154 C155 H155 120.0
C156 C155 H155 120.0
C155 C156 C151 120.0
C155 C156 H156 120.0
C151 C156 H156 120.0
C162 C161 H16A 109.5
C162 C161 H16B 109.5
H16A C161 H16B 109.5
C162 C161 H16C 109.5
H16A C161 H16C 109.5
H16B C161 H16C 109.5
C163 C162 C161 112.7(11)
C163 C162 H16D 109.1
C161 C162 H16D 109.1
C163 C162 H16E 109.1
C161 C162 H16E 109.1
H16D C162 H16E 107.8
C162 C163 C164 112.0(11)
C162 C163 H16F 109.2
C164 C163 H16F 109.2
C162 C163 H16G 109.2
C164 C163 H16G 109.2
H16F C163 H16G 107.9
C165 C164 C163 114.7(12)
C165 C164 H16H 108.6
C163 C164 H16H 108.6
C165 C164 H16I 108.6
C163 C164 H16I 108.6
H16H C164 H16I 107.6
C164 C165 H16J 109.5
C164 C165 H16K 109.5
H16J C165 H16K 109.5
C164 C165 H16L 109.5
H16J C165 H16L 109.5
H16K C165 H16L 109.5

loop_
_geom_bond_atom_site_label_1
_geom_bond_atom_site_label_2
_geom_bond_distance
In1 N5 2.127(5)
In1 N6 2.177(5)
In1 N2 2.183(5)
In1 N3 2.266(6)
In1 N1 2.370(6)
In1 N4 2.382(6)
N1 C41 1.295(9)
N1 C34 1.447(10)
N2 C48 1.362(8)
N2 C52 1.391(8)
N3 C53 1.342(8)
N3 C60 1.414(8)
N4 C20 1.293(9)
N4 C27 1.461(11)
N4 C27B 1.473(13)
N5 C19 1.369(8)
N5 C15 1.392(8)
N6 C1 1.392(8)
N6 C8 1.406(8)
C1 C2 1.408(9)
C1 C6 1.423(9)
C2 C3 1.387(10)
C2 H2 0.9500
C3 C4 1.368(10)
C3 H3 0.9500
C4 C5 1.396(10)
C4 H4A 0.9500
C5 C6 1.362(9)
C5 H5 0.9500
C6 O6 1.381(8)
O6 C7 1.413(8)
C7 H7A 0.9800
C7 H7B 0.9800
C7 H7C 0.9800
C8 C15 1.396(9)
C8 C9 1.476(8)
C9 C14 1.389(10)
C9 C10 1.401(9)
C10 C11 1.387(10)
C10 H10 0.9500
C11 C12 1.360(12)
C11 H11 0.9500
C12 C13 1.391(12)
C12 H12 0.9500
C13 C14 1.400(10)
C13 H13 0.9500
C14 H14 0.9500
C15 C16 1.440(9)
C16 C17 1.365(10)
C16 H16 0.9500
C17 C18 1.415(10)
C17 H17 0.9500
C18 C19 1.363(9)
C18 H18 0.9500
C19 C20 1.480(9)
C20 C21 1.503(9)
C21 C22 1.394(11)
C21 C26 1.394(11)
C22 C23 1.388(11)
C22 H22 0.9500
C23 C24 1.382(13)
C23 H23 0.9500
C24 C25 1.363(13)
C24 H24 0.9500
C25 C26 1.383(10)
C25 H25 0.9500
C26 H26 0.9500
C27 C28 1.36(5)
C27 C32 1.388(13)
C28 C29 1.45(8)
C28 H28 0.9500
C29 C30 1.366(16)
C29 H29 0.9500
C30 C31 1.366(17)
C30 H30 0.9500
C31 C32 1.388(14)
C31 H31 0.9500
C32 O32 1.361(12)
O32 C33 1.420(14)
C33 H33A 0.9800
C33 H33B 0.9800
C33 H33C 0.9800
C27B C28B 1.3900
C27B C32B 1.3900
C28B C29B 1.3900
C28B H28B 0.9500
C29B C30B 1.3900
C29B H29B 0.9500
C30B C31B 1.3900
C30B H30B 0.9500
C31B C32B 1.3900
C31B H31B 0.9500
C32B O32B 1.370(10)
O32B C33B 1.30(12)
C33B H33D 0.9800
C33B H33E 0.9800
C33B H33F 0.9800
C34 C39 1.373(10)
C34 C35 1.395(10)
C35 C36 1.376(11)
C35 H35 0.9500
C36 C37 1.428(11)
C36 H36 0.9500
C37 C38 1.342(12)
C37 H37 0.9500
C38 C39 1.416(11)
C38 H38 0.9500
C39 O39 1.367(9)
O39 C40 1.439(9)
C40 H40A 0.9800
C40 H40B 0.9800
C40 H40C 0.9800
C41 C42 1.482(9)
C41 C48 1.483(9)
C42 C43 1.367(10)
C42 C47 1.413(10)
C43 C44 1.404(10)
C43 H43 0.9500
C44 C45 1.398(12)
C44 H44 0.9500
C45 C46 1.366(12)
C45 H45 0.9500
C46 C47 1.410(11)
C46 H46 0.9500
C47 H47 0.9500
C48 C49 1.369(9)
C49 C50 1.407(10)
C49 H49 0.9500
C50 C51 1.366(10)
C50 H50 0.9500
C51 C52 1.398(9)
C51 H51 0.9500
C52 C53 1.421(9)
C53 C54 1.493(9)
C54 C55 1.376(11)
C54 C59 1.405(11)
C55 C56 1.414(13)
C55 H55 0.9500
C56 C57 1.393(17)
C56 H56 0.9500
C57 C58 1.370(16)
C57 H57 0.9500
C58 C59 1.373(12)
C58 H58 0.9500
C59 H59 0.9500
C60 C61 1.394(9)
C60 C65 1.406(9)
C61 C62 1.377(10)
C61 H61 0.9500
C62 C63 1.386(11)
C62 H62 0.9500
C63 C64 1.379(11)
C63 H63 0.9500
C64 C65 1.385(10)
C64 H64 0.9500
C65 O65 1.355(9)
O65 C66 1.451(9)
C66 H66A 0.9800
C66 H66B 0.9800
C66 H66C 0.9800
In2 N11 2.143(6)
In2 N12 2.167(6)
In2 N8 2.203(5)
In2 N7 2.212(6)
In2 N9 2.427(6)
In2 N10 2.508(6)
N7 C74 1.361(9)
N7 C67 1.404(9)
N8 C81 1.350(8)
N8 C85 1.378(8)
N9 C86 1.287(10)
N9 C93 1.429(10)
N10 C107 1.293(9)
N10 C100 1.426(9)
N11 C114 1.344(9)
N11 C118 1.397(9)
N12 C126 1.391(9)
N12 C119 1.409(9)
C67 C72 1.398(11)
C67 C68 1.429(12)
C68 C69 1.385(12)
C68 H68 0.9500
C69 C70 1.363(14)
C69 H69 0.9500
C70 C71 1.372(15)
C70 H70 0.9500
C71 C72 1.396(12)
C71 H71 0.9500
C72 O72 1.338(11)
O72 C73 1.422(10)
C73 H73A 0.9800
C73 H73B 0.9800
C73 H73C 0.9800
C74 C81 1.433(9)
C74 C75 1.479(9)
C75 C80 1.390(10)
C75 C76 1.417(9)
C76 C77 1.387(10)
C76 H76 0.9500
C77 C78 1.378(11)
C77 H77 0.9500
C78 C79 1.383(11)
C78 H78 0.9500
C79 C80 1.361(10)
C79 H79 0.9500
C80 H80 0.9500
C81 C82 1.417(9)
C82 C83 1.382(10)
C82 H82 0.9500
C83 C84 1.421(10)
C83 H83 0.9500
C84 C85 1.333(10)
C84 H84 0.9500
C85 C86 1.484(9)
C86 C87 1.495(10)
C87 C92 1.348(15)
C87 C88 1.403(14)
C88 C89 1.397(14)
C88 H88 0.9500
C89 C90 1.385(19)
C89 H89 0.9500
C90 C91 1.37(2)
C90 H90 0.9500
C91 C92 1.413(16)
C91 H91 0.9500
C92 H92 0.9500
C93 C98 1.353(13)
C93 C94 1.371(12)
C94 C95 1.335(12)
C94 H94 0.9500
C95 C96 1.432(14)
C95 H95 0.9500
C96 C97 1.344(13)
C96 H96 0.9500
C97 C98 1.403(12)
C97 H97 0.9500
C98 O98 1.409(12)
O98 C99 1.405(10)
C99 H99A 0.9800
C99 H99B 0.9800
C99 H99C 0.9800
C100 C105 1.369(11)
C100 C101 1.402(10)
C101 C102 1.374(11)
C101 H101 0.9500
C102 C103 1.407(11)
C102 H102 0.9500
C103 C104 1.355(12)
C103 H103 0.9500
C104 C105 1.402(11)
C104 H104 0.9500
C105 O105 1.379(9)
O105 C106 1.440(11)
C106 H10A 0.9800
C106 H10B 0.9800
C106 H10C 0.9800
C107 C114 1.473(10)
C107 C108 1.495(9)
C108 C109 1.372(9)
C108 C113 1.382(10)
C109 C110 1.394(10)
C109 H109 0.9500
C110 C111 1.378(12)
C110 H110 0.9500
C111 C112 1.407(12)
C111 H111 0.9500
C112 C113 1.397(11)
C112 H112 0.9500
C113 H113 0.9500
C114 C115 1.376(10)
C115 C116 1.422(10)
C115 H115 0.9500
C116 C117 1.339(9)
C116 H116 0.9500
C117 C118 1.441(9)
C117 H117 0.9500
C118 C119 1.396(9)
C119 C120 1.482(9)
C120 C121 1.389(10)
C120 C125 1.399(10)
C121 C122 1.408(11)
C121 H121 0.9500
C122 C123 1.375(12)
C122 H122 0.9500
C123 C124 1.355(11)
C123 H123 0.9500
C124 C125 1.372(10)
C124 H124 0.9500
C125 H125 0.9500
C126 C131 1.389(11)
C126 C127 1.417(12)
C127 C128 1.411(11)
C127 H127 0.9500
C128 C129 1.356(13)
C128 H128 0.9500
C129 C130 1.371(13)
C129 H129 0.9500
C130 C131 1.422(11)
C130 H130 0.9500
C131 O131 1.366(10)
O131 C132 1.427(9)
C132 H13A 0.9800
C132 H13B 0.9800
C132 H13C 0.9800
C141 C142 1.506(9)
C141 H14A 0.9800
C141 H14B 0.9800
C141 H14C 0.9800
C142 C143 1.483(9)
C142 H14D 0.9900
C142 H14E 0.9900
C143 C144 1.482(10)
C143 H14F 0.9900
C143 H14G 0.9900
C144 C145 1.487(10)
C144 H14H 0.9900
C144 H14I 0.9900
C145 H14J 0.9800
C145 H14K 0.9800
C145 H14L 0.9800
C146 C147 1.496(10)
C146 H14M 0.9800
C146 H14N 0.9800
C146 H14O 0.9800
C147 C148 1.492(10)
C147 H14P 0.9900
C147 H14Q 0.9900
C148 C149 1.503(10)
C148 H14R 0.9900
C148 H14S 0.9900
C149 C150 1.498(10)
C149 H14T 0.9900
C149 H14U 0.9900
C150 H15A 0.9800
C150 H15B 0.9800
C150 H15C 0.9800
C151 C152 1.3900
C151 C156 1.3900
C151 H151 0.9500
C152 C153 1.3900
C152 H152 0.9500
C153 C154 1.3900
C153 H153 0.9500
C154 C155 1.3900
C154 H154 0.9500
C155 C156 1.3900
C155 H155 0.9500
C156 H156 0.9500
C161 C162 1.500(9)
C161 H16A 0.9800
C161 H16B 0.9800
C161 H16C 0.9800
C162 C163 1.494(9)
C162 H16D 0.9900
C162 H16E 0.9900
C163 C164 1.513(9)
C163 H16F 0.9900
C163 H16G 0.9900
C164 C165 1.487(9)
C164 H16H 0.9900
C164 H16I 0.9900
C165 H16J 0.9800
C165 H16K 0.9800
C165 H16L 0.9800

loop_
_geom_hbond_atom_site_label_D
_geom_hbond_atom_site_label_H
_geom_hbond_atom_site_label_A
_geom_hbond_distance_DH
_geom_hbond_distance_HA
_geom_hbond_distance_DA
_geom_hbond_angle_DHA
_geom_hbond_publ_flag
C28B H28B O39 0.95 2.39 3.284(14) 156. yes
C35 H35 N6 0.95 2.69 3.366(9) 129. yes

loop_
_geom_torsion_atom_site_label_1
_geom_torsion_atom_site_label_2
_geom_torsion_atom_site_label_3
_geom_torsion_atom_site_label_4
_geom_torsion
C8 N6 C1 C2 -24.5(10)
In1 N6 C1 C2 131.2(6)
C8 N6 C1 C6 159.3(6)
In1 N6 C1 C6 -45.1(7)
N6 C1 C2 C3 -178.9(6)
C6 C1 C2 C3 -2.6(10)
C1 C2 C3 C4 2.0(11)
C2 C3 C4 C5 -1.1(12)
C3 C4 C5 C6 0.9(11)
C4 C5 C6 O6 -178.3(7)
C4 C5 C6 C1 -1.7(11)
N6 C1 C6 C5 179.1(6)
C2 C1 C6 C5 2.5(10)
N6 C1 C6 O6 -3.9(9)
C2 C1 C6 O6 179.4(6)
C5 C6 O6 C7 -0.3(10)
C1 C6 O6 C7 -177.1(6)
C1 N6 C8 C15 162.9(6)
In1 N6 C8 C15 5.8(7)
C1 N6 C8 C9 -31.7(9)
In1 N6 C8 C9 171.3(5)
C15 C8 C9 C14 122.2(7)
N6 C8 C9 C14 -42.5(9)
C15 C8 C9 C10 -58.7(9)
N6 C8 C9 C10 136.6(7)
C14 C9 C10 C11 -1.1(10)
C8 C9 C10 C11 179.8(6)
C9 C10 C11 C12 -0.8(12)
C10 C11 C12 C13 1.4(12)
C11 C12 C13 C14 -0.1(12)
C10 C9 C14 C13 2.4(11)
C8 C9 C14 C13 -178.5(7)
C12 C13 C14 C9 -1.8(12)
C19 N5 C15 C8 -178.8(6)
In1 N5 C15 C8 -1.4(7)
C19 N5 C15 C16 6.3(9)
In1 N5 C15 C16 -176.3(5)
N6 C8 C15 N5 -3.0(9)
C9 C8 C15 N5 -168.5(6)
N6 C8 C15 C16 171.4(6)
C9 C8 C15 C16 6.0(10)
N5 C15 C16 C17 -4.9(9)
C8 C15 C16 C17 -179.3(7)
C15 C16 C17 C18 0.7(11)
C16 C17 C18 C19 2.2(11)
C17 C18 C19 N5 -0.8(10)
C17 C18 C19 C20 -175.9(6)
C15 N5 C19 C18 -3.6(9)
In1 N5 C19 C18 179.1(5)
C15 N5 C19 C20 171.9(6)
In1 N5 C19 C20 -5.3(7)
C27 N4 C20 C19 -166.9(7)
C27B N4 C20 C19 157.3(8)
In1 N4 C20 C19 10.1(8)
C27 N4 C20 C21 8.1(12)
C27B N4 C20 C21 -27.7(11)
In1 N4 C20 C21 -174.9(5)
C18 C19 C20 N4 171.5(7)
N5 C19 C20 N4 -4.0(9)
C18 C19 C20 C21 -3.7(10)
N5 C19 C20 C21 -179.2(6)
N4 C20 C21 C22 123.9(8)
C19 C20 C21 C22 -61.3(9)
N4 C20 C21 C26 -53.8(10)
C19 C20 C21 C26 121.0(7)
C26 C21 C22 C23 -0.4(11)
C20 C21 C22 C23 -178.1(7)
C21 C22 C23 C24 0.1(12)
C22 C23 C24 C25 -0.6(13)
C23 C24 C25 C26 1.3(13)
C24 C25 C26 C21 -1.6(12)
C22 C21 C26 C25 1.2(11)
C20 C21 C26 C25 178.8(7)
C20 N4 C27 C28 115.7(12)
In1 N4 C27 C28 -61.2(12)
C20 N4 C27 C32 -67.0(12)
In1 N4 C27 C32 116.1(8)
C32 C27 C28 C29 2(2)
N4 C27 C28 C29 179.2(11)
C27 C28 C29 C30 -2(2)
C28 C29 C30 C31 1.9(18)
C29 C30 C31 C32 -1.2(17)
C28 C27 C32 O32 176.7(11)
N4 C27 C32 O32 -0.5(13)
C28 C27 C32 C31 -1.3(16)
N4 C27 C32 C31 -178.5(8)
C30 C31 C32 O32 -177.0(10)
C30 C31 C32 C27 0.8(15)
C27 C32 O32 C33 154.2(9)
C31 C32 O32 C33 -27.9(14)
C20 N4 C27B C28B -50.5(12)
In1 N4 C27B C28B 91.6(12)
C20 N4 C27B C32B 128.4(9)
In1 N4 C27B C32B -89.4(11)
C32B C27B C28B C29B 0.0
N4 C27B C28B C29B 178.8(15)
C27B C28B C29B C30B 0.0
C28B C29B C30B C31B 0.0
C29B C30B C31B C32B 0.0
C30B C31B C32B O32B 180.0(6)
C30B C31B C32B C27B 0.0
C28B C27B C32B O32B -180.0(6)
N4 C27B C32B O32B 0.9(13)
C28B C27B C32B C31B 0.0
N4 C27B C32B C31B -179.1(11)
C31B C32B O32B C33B 11(4)
C27B C32B O32B C33B -169(4)
C41 N1 C34 C39 -57.0(10)
In1 N1 C34 C39 118.4(7)
C41 N1 C34 C35 125.7(7)
In1 N1 C34 C35 -59.0(8)
C39 C34 C35 C36 1.4(11)
N1 C34 C35 C36 178.8(7)
C34 C35 C36 C37 0.4(11)
C35 C36 C37 C38 -1.9(12)
C36 C37 C38 C39 1.5(12)
C35 C34 C39 O39 175.5(7)
N1 C34 C39 O39 -1.7(10)
C35 C34 C39 C38 -1.8(11)
N1 C34 C39 C38 -179.0(7)
C37 C38 C39 O39 -176.8(7)
C37 C38 C39 C34 0.3(11)
C34 C39 O39 C40 159.1(7)
C38 C39 O39 C40 -23.8(10)
C34 N1 C41 C42 -1.1(11)
In1 N1 C41 C42 -176.6(5)
C34 N1 C41 C48 -176.0(6)
In1 N1 C41 C48 8.6(7)
N1 C41 C42 C43 -53.2(10)
C48 C41 C42 C43 121.5(7)
N1 C41 C42 C47 126.8(7)
C48 C41 C42 C47 -58.5(9)
C47 C42 C43 C44 -2.8(11)
C41 C42 C43 C44 177.1(7)
C42 C43 C44 C45 3.2(12)
C43 C44 C45 C46 -2.7(12)
C44 C45 C46 C47 2.0(12)
C45 C46 C47 C42 -1.5(11)
C43 C42 C47 C46 1.9(10)
C41 C42 C47 C46 -178.0(6)
C52 N2 C48 C49 -2.5(9)
In1 N2 C48 C49 -178.6(5)
C52 N2 C48 C41 171.3(5)
In1 N2 C48 C41 -4.9(7)
N1 C41 C48 N2 -3.0(9)
C42 C41 C48 N2 -178.1(6)
N1 C41 C48 C49 170.6(6)
C42 C41 C48 C49 -4.5(10)
N2 C48 C49 C50 -1.5(10)
C41 C48 C49 C50 -174.6(6)
C48 C49 C50 C51 2.8(10)
C49 C50 C51 C52 -0.1(10)
C48 N2 C52 C51 5.0(9)
In1 N2 C52 C51 -178.7(5)
C48 N2 C52 C53 -175.7(6)
In1 N2 C52 C53 0.6(7)
C50 C51 C52 N2 -3.7(10)
C50 C51 C52 C53 177.1(7)
C60 N3 C53 C52 169.0(6)
In1 N3 C53 C52 5.7(7)
C60 N3 C53 C54 -14.8(10)
In1 N3 C53 C54 -178.1(5)
N2 C52 C53 N3 -4.2(8)
C51 C52 C53 N3 175.0(6)
N2 C52 C53 C54 179.4(6)
C51 C52 C53 C54 -1.4(10)
N3 C53 C54 C55 -56.4(10)
C52 C53 C54 C55 119.8(8)
N3 C53 C54 C59 121.6(8)
C52 C53 C54 C59 -62.2(9)
C59 C54 C55 C56 0.2(12)
C53 C54 C55 C56 178.3(8)
C54 C55 C56 C57 -1.0(15)
C55 C56 C57 C58 1.4(17)
C56 C57 C58 C59 -1.0(16)
C57 C58 C59 C54 0.1(15)
C55 C54 C59 C58 0.2(13)
C53 C54 C59 C58 -177.9(8)
C53 N3 C60 C61 -34.9(10)
In1 N3 C60 C61 127.9(6)
C53 N3 C60 C65 149.6(6)
In1 N3 C60 C65 -47.6(7)
C65 C60 C61 C62 -1.7(11)
N3 C60 C61 C62 -177.1(7)
C60 C61 C62 C63 3.1(12)
C61 C62 C63 C64 -2.1(12)
C62 C63 C64 C65 -0.3(12)
C63 C64 C65 O65 -177.4(7)
C63 C64 C65 C60 1.8(12)
C61 C60 C65 O65 178.5(6)
N3 C60 C65 O65 -5.7(9)
C61 C60 C65 C64 -0.8(10)
N3 C60 C65 C64 175.0(7)
C64 C65 O65 C66 -5.5(11)
C60 C65 O65 C66 175.3(7)
C74 N7 C67 C72 -148.3(7)
In2 N7 C67 C72 45.1(8)
C74 N7 C67 C68 34.2(10)
In2 N7 C67 C68 -132.5(6)
C72 C67 C68 C69 0.0(11)
N7 C67 C68 C69 177.5(7)
C67 C68 C69 C70 0.9(13)
C68 C69 C70 C71 -1.5(14)
C69 C70 C71 C72 1.2(14)
C70 C71 C72 O72 179.4(8)
C70 C71 C72 C67 -0.3(13)
N7 C67 C72 O72 2.3(10)
C68 C67 C72 O72 179.9(7)
N7 C67 C72 C71 -178.0(7)
C68 C67 C72 C71 -0.3(11)
C71 C72 O72 C73 15.8(12)
C67 C72 O72 C73 -164.5(7)
C67 N7 C74 C81 -164.9(6)
In2 N7 C74 C81 2.3(7)
C67 N7 C74 C75 24.5(10)
In2 N7 C74 C75 -168.3(5)
N7 C74 C75 C80 -140.4(7)
C81 C74 C75 C80 49.5(9)
N7 C74 C75 C76 41.5(10)
C81 C74 C75 C76 -128.7(7)
C80 C75 C76 C77 -2.5(10)
C74 C75 C76 C77 175.7(7)
C75 C76 C77 C78 1.6(12)
C76 C77 C78 C79 0.4(12)
C77 C78 C79 C80 -1.4(12)
C78 C79 C80 C75 0.4(12)
C76 C75 C80 C79 1.6(11)
C74 C75 C80 C79 -176.6(7)
C85 N8 C81 C82 -3.6(9)
In2 N8 C81 C82 162.4(5)
C85 N8 C81 C74 179.1(6)
In2 N8 C81 C74 -14.8(7)
N7 C74 C81 N8 8.3(9)
C75 C74 C81 N8 179.1(6)
N7 C74 C81 C82 -168.9(6)
C75 C74 C81 C82 1.9(10)
N8 C81 C82 C83 3.7(10)
C74 C81 C82 C83 -179.3(6)
C81 C82 C83 C84 -1.0(10)
C82 C83 C84 C85 -1.9(11)
C83 C84 C85 N8 2.2(11)
C83 C84 C85 C86 -179.7(7)
C81 N8 C85 C84 0.6(10)
In2 N8 C85 C84 -164.7(6)
C81 N8 C85 C86 -177.7(6)
In2 N8 C85 C86 17.0(8)
C93 N9 C86 C85 173.4(7)
In2 N9 C86 C85 -9.6(9)
C93 N9 C86 C87 -5.5(13)
In2 N9 C86 C87 171.5(7)
C84 C85 C86 N9 178.3(8)
N8 C85 C86 N9 -3.5(10)
C84 C85 C86 C87 -2.8(12)
N8 C85 C86 C87 175.5(7)
N9 C86 C87 C92 -112.4(11)
C85 C86 C87 C92 68.7(11)
N9 C86 C87 C88 67.7(11)
C85 C86 C87 C88 -111.2(9)
C92 C87 C88 C89 1.8(14)
C86 C87 C88 C89 -178.3(8)
C87 C88 C89 C90 -2.3(15)
C88 C89 C90 C91 3.9(19)
C89 C90 C91 C92 -5(2)
C88 C87 C92 C91 -2.7(17)
C86 C87 C92 C91 177.4(10)
C90 C91 C92 C87 4(2)
C86 N9 C93 C98 79.2(10)
In2 N9 C93 C98 -97.5(9)
C86 N9 C93 C94 -108.3(10)
In2 N9 C93 C94 74.9(9)
C98 C93 C94 C95 -2.2(13)
N9 C93 C94 C95 -175.2(8)
C93 C94 C95 C96 0.4(13)
C94 C95 C96 C97 0.8(12)
C95 C96 C97 C98 0.0(13)
C94 C93 C98 C97 2.9(12)
N9 C93 C98 C97 176.2(7)
C94 C93 C98 O98 -178.0(7)
N9 C93 C98 O98 -4.7(11)
C96 C97 C98 C93 -2.0(12)
C96 C97 C98 O98 179.0(8)
C93 C98 O98 C99 176.9(7)
C97 C98 O98 C99 -4.0(11)
C107 N10 C100 C105 69.9(9)
In2 N10 C100 C105 -102.9(7)
C107 N10 C100 C101 -115.3(8)
In2 N10 C100 C101 71.8(8)
C105 C100 C101 C102 -0.9(10)
N10 C100 C101 C102 -175.7(6)
C100 C101 C102 C103 -0.5(10)
C101 C102 C103 C104 1.8(11)
C102 C103 C104 C105 -1.8(12)
C101 C100 C105 O105 -179.5(6)
N10 C100 C105 O105 -4.8(10)
C101 C100 C105 C104 1.0(11)
N10 C100 C105 C104 175.7(7)
C103 C104 C105 C100 0.4(12)
C103 C104 C105 O105 -179.1(7)
C100 C105 O105 C106 -163.3(8)
C104 C105 O105 C106 16.3(12)
C100 N10 C107 C114 180.0(6)
In2 N10 C107 C114 -6.3(7)
C100 N10 C107 C108 5.1(10)
In2 N10 C107 C108 178.9(5)
N10 C107 C108 C109 67.4(9)
C114 C107 C108 C109 -107.2(8)
N10 C107 C108 C113 -111.3(9)
C114 C107 C108 C113 74.0(9)
C113 C108 C109 C110 0.5(11)
C107 C108 C109 C110 -178.2(7)
C108 C109 C110 C111 -0.2(12)
C109 C110 C111 C112 0.9(13)
C110 C111 C112 C113 -1.9(15)
C109 C108 C113 C112 -1.7(13)
C107 C108 C113 C112 177.1(8)
C111 C112 C113 C108 2.4(15)
C118 N11 C114 C115 4.0(10)
In2 N11 C114 C115 -165.1(5)
C118 N11 C114 C107 -177.3(6)
In2 N11 C114 C107 13.6(8)
N10 C107 C114 N11 -3.1(9)
C108 C107 C114 N11 171.8(6)
N10 C107 C114 C115 175.7(6)
C108 C107 C114 C115 -9.4(10)
N11 C114 C115 C116 2.3(11)
C107 C114 C115 C116 -176.4(6)
C114 C115 C116 C117 -3.0(11)
C115 C116 C117 C118 -2.4(11)
C114 N11 C118 C119 177.3(6)
In2 N11 C118 C119 -12.5(8)
C114 N11 C118 C117 -8.9(9)
In2 N11 C118 C117 161.2(5)
C116 C117 C118 C119 -178.6(7)
C116 C117 C118 N11 8.3(10)
N11 C118 C119 N12 6.7(9)
C117 C118 C119 N12 -166.3(6)
N11 C118 C119 C120 174.7(6)
C117 C118 C119 C120 1.8(11)
C126 N12 C119 C118 -160.3(6)
In2 N12 C119 C118 2.4(8)
C126 N12 C119 C120 31.5(10)
In2 N12 C119 C120 -165.7(5)
C118 C119 C120 C121 46.9(10)
N12 C119 C120 C121 -145.6(7)
C118 C119 C120 C125 -132.0(7)
N12 C119 C120 C125 35.5(10)
C125 C120 C121 C122 4.4(10)
C119 C120 C121 C122 -174.5(7)
C120 C121 C122 C123 -1.5(11)
C121 C122 C123 C124 -1.1(12)
C122 C123 C124 C125 0.7(12)
C123 C124 C125 C120 2.5(12)
C121 C120 C125 C124 -5.0(10)
C119 C120 C125 C124 174.0(7)
C119 N12 C126 C131 -155.4(7)
In2 N12 C126 C131 43.4(9)
C119 N12 C126 C127 28.3(11)
In2 N12 C126 C127 -132.9(6)
C131 C126 C127 C128 4.0(11)
N12 C126 C127 C128 -179.7(7)
C126 C127 C128 C129 -2.5(12)
C127 C128 C129 C130 -0.5(13)
C128 C129 C130 C131 1.7(13)
N12 C126 C131 O131 1.1(10)
C127 C126 C131 O131 177.7(7)
N12 C126 C131 C130 -179.3(7)
C127 C126 C131 C130 -2.8(11)
C129 C130 C131 O131 179.4(8)
C129 C130 C131 C126 0.0(12)
C126 C131 O131 C132 -168.6(7)
C130 C131 O131 C132 11.9(11)
C141 C142 C143 C144 -169(3)
C142 C143 C144 C145 -40(5)
C146 C147 C148 C149 165(5)
C147 C148 C149 C150 171(7)
C156 C151 C152 C153 0.0
C151 C152 C153 C154 0.0
C152 C153 C154 C155 0.0
C153 C154 C155 C156 0.0
C154 C155 C156 C151 0.0
C152 C151 C156 C155 0.0
C161 C162 C163 C164 -177(2)
C162 C163 C164 C165 173(2)
